data_1569965
loop_
_publ_author_name
'Jiao, Jianmin'
'Li, Heng'
'Xie, Wang'
'Zhao, Yue'
'Lin, Chen'
'Jiang, Juli'
'Wang, Leyong'

_publ_section_title
;
 Host-guest system of a phosphorylated macrocycle assisting structure
 determination of oily molecules in single-crystal form.
;
_journal_issue 41
_journal_name_full 'Chemical science'
_journal_page_first 11402
_journal_page_last 11409
_journal_paper_doi 10.1039/d3sc02995f
_journal_volume 14
_journal_year 2023
_chemical_formula_moiety 'C45 H39 O9 P3, C8 H8 O2'
_chemical_formula_sum 'C53 H47 O11 P3'
_chemical_formula_weight 952.81
_space_group_crystal_system triclinic
_space_group_IT_number 2
_space_group_name_Hall '-P 1'
_space_group_name_H-M_alt 'P -1'
_atom_sites_solution_hydrogens geom
_atom_sites_solution_primary dual
_audit_creation_date 2023-03-04
_audit_creation_method
;
Olex2 1.3
(compiled 2020.02.04 svn.rd84adfe8 for OlexSys, GUI svn.r6032)
;
_audit_update_record
;
2023-03-27 deposited with the CCDC.	2023-09-25 downloaded from the CCDC.
;
_cell_angle_alpha 88.789(5)
_cell_angle_beta 83.362(5)
_cell_angle_gamma 88.235(5)
_cell_formula_units_Z 4
_cell_length_a 9.4246(16)
_cell_length_b 16.952(3)
_cell_length_c 28.583(4)
_cell_measurement_reflns_used 3275
_cell_measurement_temperature 193.0
_cell_measurement_theta_max 19.26
_cell_measurement_theta_min 2.37
_cell_volume 4533.1(13)
_computing_cell_refinement 'SAINT V8.40B (?, 2016)'
_computing_data_reduction 'SAINT V8.40B (?, 2016)'
_computing_molecular_graphics 'Olex2 1.3 (Dolomanov et al., 2009)'
_computing_publication_material 'Olex2 1.3 (Dolomanov et al., 2009)'
_computing_structure_refinement 'SHELXL 2014/7 (Sheldrick, 2015)'
_computing_structure_solution 'SHELXT 2018/2 (Sheldrick, 2018)'
_diffrn_ambient_temperature 193.0
_diffrn_measured_fraction_theta_full 0.998
_diffrn_measured_fraction_theta_max 0.998
_diffrn_measurement_device_type 'Bruker APEX-II CCD'
_diffrn_measurement_method '\f and \w scans'
_diffrn_radiation_type MoK\a
_diffrn_radiation_wavelength 0.71073
_diffrn_reflns_av_R_equivalents 0.2367
_diffrn_reflns_av_unetI/netI 0.1452
_diffrn_reflns_Laue_measured_fraction_full 0.998
_diffrn_reflns_Laue_measured_fraction_max 0.998
_diffrn_reflns_limit_h_max 11
_diffrn_reflns_limit_h_min -11
_diffrn_reflns_limit_k_max 20
_diffrn_reflns_limit_k_min -20
_diffrn_reflns_limit_l_max 33
_diffrn_reflns_limit_l_min -33
_diffrn_reflns_number 102286
_diffrn_reflns_point_group_measured_fraction_full 0.998
_diffrn_reflns_point_group_measured_fraction_max 0.998
_diffrn_reflns_theta_full 25.000
_diffrn_reflns_theta_max 25.000
_diffrn_reflns_theta_min 2.152
_diffrn_source_current 1.4
_diffrn_source_power 0.07
_diffrn_source_voltage 50.0
_diffrn_standards_number 0
_exptl_absorpt_coefficient_mu 0.196
_exptl_absorpt_correction_T_max 0.7456
_exptl_absorpt_correction_T_min 0.5772
_exptl_absorpt_correction_type multi-scan
_exptl_absorpt_process_details
;
SADABS-2016/2 (Bruker,2016/2) was used for absorption correction.
wR2(int) was 0.1551 before and 0.0994 after correction.
The Ratio of minimum to maximum transmission is 0.7741.
The \l/2 correction factor is Not present.
;
_exptl_crystal_density_diffrn 1.396
_exptl_crystal_description prism
_exptl_crystal_F_000 1992
_exptl_crystal_size_max 0.36
_exptl_crystal_size_mid 0.1
_exptl_crystal_size_min 0.1
_refine_diff_density_max 0.547
_refine_diff_density_min -0.368
_refine_diff_density_rms 0.076
_refine_ls_extinction_coef 0.0148(10)
_refine_ls_extinction_expression Fc^*^=kFc[1+0.001xFc^2^\l^3^/sin(2\q)]^-1/4^
_refine_ls_extinction_method 'SHELXL-2014/7 (Sheldrick 2014'
_refine_ls_goodness_of_fit_ref 1.025
_refine_ls_hydrogen_treatment constr
_refine_ls_matrix_type full
_refine_ls_number_parameters 1227
_refine_ls_number_reflns 15938
_refine_ls_number_restraints 143
_refine_ls_restrained_S_all 1.023
_refine_ls_R_factor_all 0.1753
_refine_ls_R_factor_gt 0.0823
_refine_ls_shift/su_max 0.000
_refine_ls_shift/su_mean 0.000
_refine_ls_structure_factor_coef Fsqd
_refine_ls_weighting_details 'w=1/[\s^2^(Fo^2^)+(0.0677P)^2^+8.6428P] where P=(Fo^2^+2Fc^2^)/3'
_refine_ls_weighting_scheme calc
_refine_ls_wR_factor_gt 0.1821
_refine_ls_wR_factor_ref 0.2475
_reflns_Friedel_coverage 0.000
_reflns_number_gt 7632
_reflns_number_total 15938
_reflns_threshold_expression 'I > 2\s(I)'
_cod_data_source_file d3sc02995f2.cif
_cod_data_source_block q1_CCDC4
_cod_depositor_comments 'Adding full bibliography for 1569950--1569976.cif.'
_cod_original_cell_volume 4533.0(12)
_cod_database_code 1569965
_shelx_shelxl_version_number 2014/7
_shelx_space_group_comment
;
The symmetry employed for this shelxl refinement is uniquely defined
by the following loop, which should always be used as a source of
symmetry information in preference to the above space-group names.
They are only intended as comments.
;
_shelx_estimated_absorpt_t_max 0.981
_shelx_estimated_absorpt_t_min 0.933
_olex2_refinement_description
;
1. Fixed Uiso
 At 1.2 times of:
  All C(H) groups, All C(H,H) groups
 At 1.5 times of:
  All C(H,H,H) groups
2. Restrained distances
 C7B-C1
 1.395 with sigma of 0.001
 C2A-C1
 1.395 with sigma of 0.001
 C02Z-C6 \\sim C02Z-C0
 with sigma of 0.02
 C11-C03D \\sim C4-C03D
 with sigma of 0.02
 C7-C6 \\sim C2-C0
 with sigma of 0.02
 C11-C7 \\sim C4-C2
 with sigma of 0.02
3. Rigid bond restraints
 C9, C10
 with sigma for 1-2 distances of 0.006 and sigma for 1-3 distances of 0.006
 C4A, C02G
 with sigma for 1-2 distances of 0.004 and sigma for 1-3 distances of 0.004
4. Uiso/Uaniso restraints and constraints
C02G \\sim C1 \\sim C2B \\sim C4B \\sim C6B \\sim C7B \\sim C6A \\sim C7A \\sim
C4A \\sim C2A: within 2A with sigma of 0.04 and sigma for terminal atoms of
0.08 within 2A
C2A \\sim C2B \\sim C1 \\sim C7A \\sim C7B: within 2A with sigma of 0.004 and
sigma for terminal atoms of 0.008 within 2A
5. Rigid body (RIGU) restrains
 C6, C7, C11
 with sigma for 1-2 distances of 0.01 and sigma for 1-3 distances of 0.01
6. Others
 Sof(C4B)=Sof(H4B)=Sof(C2B)=Sof(H2B)=Sof(H1B)=Sof(C7A)=Sof(H7A)=Sof(C6A)=
 Sof(H6A)=1-FVAR(1)
 Sof(H1A)=Sof(C6B)=Sof(H6B)=Sof(C7B)=Sof(H7B)=Sof(C4A)=Sof(H4A)=Sof(C2A)=
 Sof(H2A)=FVAR(1)
 Sof(H03A)=Sof(C4)=Sof(H4)=Sof(C0)=Sof(H0)=Sof(C2)=Sof(H2)=1-FVAR(2)
 Sof(H03D)=Sof(C6)=Sof(H6)=Sof(C7)=Sof(H7)=Sof(C11)=Sof(H11)=FVAR(2)
7.a Secondary CH2 refined with riding coordinates:
 C010(H01G,H01H), C013(H01I,H01J), C016(H01K,H01L), C01D(H01A,H01B), C01M(H01C,
 H01D), C01N(H01E,H01F)
7.b Aromatic/amide H refined with riding coordinates:
 C023(H023), C02C(H02V), C02L(H02W), C02V(H02Z), C02K(H02), C02M(H1),
 C039(H039), C037(H037), C03E(H03E), C034(H034), C02N(H02N), C02X(H02X),
 C02Y(H02Y), C02U(H02U), C02H(H02H), C02R(H3), C03B(H03B), C032(H032),
 C03G(H03G), C033(H033), C4B(H4B), C2B(H2B), C1(H1B), C1(H1A), C7A(H7A),
 C6A(H6A), C031(H031), C035(H035), C036(H036), C038(H038), C03C(H03C),
 C03D(H03A), C03D(H03D), C03H(H03H), C4(H4), C0(H0), C2(H2), C6B(H6B), C7B(H7B),
  C3(H3A), C5(H5A), C8(H8A), C9(H9A), C10(H10A), C4A(H4A), C2A(H2A), C6(H6),
 C7(H7), C11(H11)
7.c Fitted hexagon refined as free rotating group:
 C01H(C023,C02C,C02L,C02V,C02K), C01V(C02M,C039,C037,C03E,C034), C025(C02N,
 C02X,C02Y,C02U,C02H), C02D(C02R,C03B,C032,C03G,C033), C02G(C4B,C2B,C1,C7A,C6A)
7.d Idealised Me refined as rotating group:
 C01C(H01M,H01N,H01O), C01E(H01P,H01Q,H01R), C01T(H01S,H01T,H01U), C021(H02A,
 H02B,H02C), C024(H12,H,HA), C027(H02D,H02E,H02F), C029(H02G,H02I,H02J),
 C02B(H10,HB,HC), C02E(H02K,H02L,H02M), C02F(H5,HD,HE), C02P(H02O,H02P,H02Q),
 C02Q(H02R,H02S,H02T), C02S(H8,HF,HG), C02T(H9,HH,HI)
;
_olex2_submission_special_instructions 'No special instructions were received'

loop_
_space_group_symop_operation_xyz
'x, y, z'
'-x, -y, -z'

loop_
_atom_site_label
_atom_site_type_symbol
_atom_site_fract_x
_atom_site_fract_y
_atom_site_fract_z
_atom_site_U_iso_or_equiv
_atom_site_adp_type
_atom_site_occupancy
_atom_site_site_symmetry_order
_atom_site_calc_flag
_atom_site_refinement_flags_posn
_atom_site_refinement_flags_adp
_atom_site_refinement_flags_occupancy
_atom_site_disorder_assembly
_atom_site_disorder_group
P001 P 1.16868(17) 0.53687(9) 0.65108(6) 0.0425(4) Uani 1 1 d . . . . .
P002 P 1.31229(17) 0.64734(9) 0.39662(6) 0.0450(4) Uani 1 1 d . . . . .
P003 P 0.66586(18) 0.03812(10) 1.13206(6) 0.0511(5) Uani 1 1 d . . . . .
P004 P 1.22735(18) 0.95430(9) 0.56970(7) 0.0532(5) Uani 1 1 d . . . . .
P005 P 0.69931(19) 0.46114(11) 1.06659(7) 0.0586(5) Uani 1 1 d . . . . .
P006 P 0.8179(2) 0.16676(12) 0.88189(6) 0.0599(5) Uani 1 1 d . . . . .
O007 O 1.2817(4) 0.4981(2) 0.61258(13) 0.0398(9) Uani 1 1 d . . . . .
O008 O 1.3836(4) 0.5778(2) 0.42463(13) 0.0420(10) Uani 1 1 d . . . . .
O009 O 1.2507(4) 0.6053(2) 0.67219(13) 0.0431(10) Uani 1 1 d . . . . .
O00A O 0.5556(4) 0.1067(2) 1.15049(14) 0.0477(10) Uani 1 1 d . . . . .
O00B O 1.4213(4) 0.7175(2) 0.39681(14) 0.0475(10) Uani 1 1 d . . . . .
O00C O 1.1643(4) 0.6683(2) 0.41422(15) 0.0509(11) Uani 1 1 d . . . . .
O00D O 1.0321(4) 0.5611(2) 0.63442(14) 0.0498(11) Uani 1 1 d . . . . .
O00E O 1.2945(4) 0.9153(2) 0.61383(16) 0.0523(11) Uani 1 1 d . . . . .
O00F O 1.3576(4) 0.9517(2) 0.52924(16) 0.0541(11) Uani 1 1 d . . . . .
O00G O 0.5958(4) 0.0050(2) 1.08883(14) 0.0526(11) Uani 1 1 d . . . . .
O00H O 0.5800(4) 0.4223(2) 1.10311(16) 0.0564(12) Uani 1 1 d . . . . .
O00I O 0.8140(4) 0.0613(3) 1.12196(16) 0.0615(12) Uani 1 1 d . . . . .
O00J O 0.6270(4) 0.4655(3) 1.01925(16) 0.0568(12) Uani 1 1 d . . . . .
O00K O 0.9453(5) 0.1778(3) 0.90505(15) 0.0611(12) Uani 1 1 d . . . . .
O00L O 0.8397(4) 0.4213(3) 1.06342(18) 0.0660(13) Uani 1 1 d . . . . .
O00M O 0.7173(4) 0.0994(3) 0.90410(14) 0.0579(12) Uani 1 1 d . . . . .
O00N O 0.7150(5) 0.2427(3) 0.88055(15) 0.0644(13) Uani 1 1 d . . . . .
O00O O 1.0979(5) 0.9186(2) 0.55727(18) 0.0652(13) Uani 1 1 d . . . . .
O00P O -0.0265(5) 0.2414(3) 1.10529(18) 0.0686(13) Uani 1 1 d . . . . .
O00Q O 0.9363(5) 0.7454(3) 0.60070(18) 0.0684(13) Uani 1 1 d . . . . .
O00R O 0.8178(5) 0.7480(3) 0.53688(17) 0.0705(14) Uani 1 1 d . . . . .
O00S O 0.1372(5) 0.2527(3) 1.04252(17) 0.0752(15) Uani 1 1 d . . . . .
C00T C 1.3833(6) 0.5902(3) 0.55286(19) 0.0353(13) Uani 1 1 d . . . . .
C00U C 1.4090(6) 0.6099(3) 0.5051(2) 0.0363(13) Uani 1 1 d . . . . .
C00V C 1.2963(6) 0.5256(3) 0.56486(19) 0.0363(13) Uani 1 1 d . . . . .
C00W C 1.2297(6) 0.4821(3) 0.53307(19) 0.0347(13) Uani 1 1 d . . . . .
C00X C 1.3463(6) 0.5644(3) 0.4737(2) 0.0393(14) Uani 1 1 d . . . . .
C00Y C 1.3519(6) 0.6992(3) 0.61414(19) 0.0359(13) Uani 1 1 d . . . . .
C00Z C 1.3637(6) 0.7781(3) 0.5989(2) 0.0399(14) Uani 1 1 d . . . . .
C010 C 1.4470(6) 0.6323(3) 0.5913(2) 0.0388(13) Uani 1 1 d . . . . .
H01G H 1.5392 0.6543 0.5778 0.047 Uiso 1 1 calc R U . . .
H01H H 1.4672 0.5932 0.6160 0.047 Uiso 1 1 calc R U . . .
C011 C 1.2563(6) 0.5024(3) 0.4862(2) 0.0372(13) Uani 1 1 d . . . . .
C012 C 1.4258(6) 0.8160(3) 0.5109(2) 0.0402(14) Uani 1 1 d . . . . .
C013 C 1.4740(6) 0.8060(3) 0.5595(2) 0.0411(14) Uani 1 1 d . . . . .
H01I H 1.5091 0.8573 0.5686 0.049 Uiso 1 1 calc R U . . .
H01J H 1.5561 0.7679 0.5574 0.049 Uiso 1 1 calc R U . . .
C014 C 0.5239(6) 0.2093(4) 1.0927(2) 0.0426(14) Uani 1 1 d . . . . .
C015 C 1.1633(6) 0.7383(3) 0.6774(2) 0.0425(14) Uani 1 1 d . . . . .
C016 C 1.5093(6) 0.6753(3) 0.4863(2) 0.0394(14) Uani 1 1 d . . . . .
H01K H 1.5637 0.6572 0.4565 0.047 Uiso 1 1 calc R U . . .
H01L H 1.5790 0.6822 0.5091 0.047 Uiso 1 1 calc R U . . .
C017 C 0.5674(6) 0.1040(4) 1.0288(2) 0.0465(16) Uani 1 1 d . . . . .
C018 C 1.4401(6) 0.7565(3) 0.4768(2) 0.0429(14) Uani 1 1 d . . . . .
C019 C 1.2537(6) 0.6839(3) 0.6527(2) 0.0419(14) Uani 1 1 d . . . . .
C01A C 0.5979(6) 0.1288(4) 0.9812(2) 0.0492(16) Uani 1 1 d . . . . .
C01B C 1.2759(6) 0.8334(3) 0.6250(2) 0.0444(15) Uani 1 1 d . . . . .
C01C C 1.1372(6) 0.4139(3) 0.5495(2) 0.0494(16) Uani 1 1 d . . . . .
H01M H 1.1285 0.4098 0.5840 0.074 Uiso 1 1 calc R U . . .
H01N H 1.1806 0.3650 0.5361 0.074 Uiso 1 1 calc R U . . .
H01O H 1.0422 0.4226 0.5392 0.074 Uiso 1 1 calc R U . . .
C01D C 0.4602(6) 0.1479(4) 1.0633(2) 0.0458(15) Uani 1 1 d . . . . .
H01A H 0.4099 0.1089 1.0850 0.055 Uiso 1 1 calc R U . . .
H01B H 0.3880 0.1748 1.0455 0.055 Uiso 1 1 calc R U . . .
C01E C 1.1939(7) 0.4577(3) 0.4491(2) 0.0490(16) Uani 1 1 d . . . . .
H01P H 1.0911 0.4700 0.4507 0.073 Uiso 1 1 calc R U . . .
H01Q H 1.2092 0.4009 0.4543 0.073 Uiso 1 1 calc R U . . .
H01R H 1.2405 0.4730 0.4179 0.073 Uiso 1 1 calc R U . . .
C01F C 1.3699(7) 0.8892(3) 0.4968(2) 0.0491(16) Uani 1 1 d . . . . .
C01G C 0.6378(6) 0.2341(4) 1.1642(2) 0.0492(16) Uani 1 1 d . . . . .
C01H C 1.1631(5) 0.4645(2) 0.69771(12) 0.0482(15) Uani 1 1 d G . . . .
C023 C 1.1594(5) 0.4873(2) 0.74428(14) 0.0637(19) Uani 1 1 d G . . . .
H023 H 1.1653 0.5415 0.7514 0.076 Uiso 1 1 calc R U . . .
C02C C 1.1472(6) 0.4308(3) 0.78036(11) 0.075(2) Uani 1 1 d G . . . .
H02V H 1.1447 0.4463 0.8122 0.091 Uiso 1 1 calc R U . . .
C02L C 1.1387(6) 0.3515(3) 0.76987(15) 0.079(2) Uani 1 1 d G . . . .
H02W H 1.1303 0.3128 0.7945 0.095 Uiso 1 1 calc R U . . .
C02V C 1.1423(6) 0.32870(19) 0.72330(17) 0.094(3) Uani 1 1 d G . . . .
H02Z H 1.1365 0.2745 0.7161 0.113 Uiso 1 1 calc R U . . .
C02K C 1.1545(6) 0.3852(2) 0.68722(12) 0.081(2) Uani 1 1 d G . . . .
H02 H 1.1570 0.3697 0.6554 0.097 Uiso 1 1 calc R U . . .
C01I C 0.6357(6) 0.0351(4) 1.0429(2) 0.0468(15) Uani 1 1 d . . . . .
C01J C 0.5282(6) 0.2900(4) 1.0809(2) 0.0472(15) Uani 1 1 d . . . . .
C01K C 0.5753(6) 0.1860(4) 1.1344(2) 0.0485(16) Uani 1 1 d . . . . .
C01L C 1.1781(6) 0.8174(3) 0.6635(2) 0.0433(14) Uani 1 1 d . . . . .
C01M C 0.4708(6) 0.3255(4) 1.0371(2) 0.0503(16) Uani 1 1 d . . . . .
H01C H 0.4273 0.3781 1.0452 0.060 Uiso 1 1 calc R U . . .
H01D H 0.3935 0.2918 1.0290 0.060 Uiso 1 1 calc R U . . .
C01N C 0.5248(6) 0.1999(4) 0.9601(2) 0.0545(17) Uani 1 1 d . . . . .
H01E H 0.4299 0.2082 0.9784 0.065 Uiso 1 1 calc R U . . .
H01F H 0.5083 0.1870 0.9276 0.065 Uiso 1 1 calc R U . . .
C01O C 0.5788(6) 0.3350(4) 0.9934(2) 0.0523(16) Uani 1 1 d . . . . .
C01P C 0.6032(6) 0.2780(4) 0.9583(2) 0.0525(16) Uani 1 1 d . . . . .
C01Q C 1.3985(7) 0.7743(3) 0.4334(2) 0.0470(15) Uani 1 1 d . . . . .
C01R C 0.9287(7) 0.7408(4) 0.5534(2) 0.0539(17) Uani 1 1 d . . . . .
C01S C 0.6412(6) 0.3152(4) 1.1525(2) 0.0496(16) Uani 1 1 d . . . . .
C01T C 1.0529(7) 0.7130(4) 0.7165(2) 0.0529(16) Uani 1 1 d . . . . .
H01S H 1.0017 0.6682 0.7063 0.079 Uiso 1 1 calc R U . . .
H01T H 0.9850 0.7570 0.7244 0.079 Uiso 1 1 calc R U . . .
H01U H 1.0998 0.6975 0.7442 0.079 Uiso 1 1 calc R U . . .
C01U C 0.5850(6) 0.3391(4) 1.1121(2) 0.0480(15) Uani 1 1 d . . . . .
C01V C 1.3389(5) 0.6141(3) 0.33800(12) 0.0526(16) Uani 1 1 d G . . . .
C02M C 1.4575(5) 0.6330(3) 0.30667(17) 0.090(3) Uani 1 1 d G . . . .
H1 H 1.5287 0.6654 0.3164 0.109 Uiso 1 1 calc R U . . .
C039 C 1.4718(5) 0.6046(4) 0.26105(16) 0.118(4) Uani 1 1 d G . . . .
H039 H 1.5528 0.6175 0.2396 0.142 Uiso 1 1 calc R U . . .
C037 C 1.3675(7) 0.5572(4) 0.24677(14) 0.104(3) Uani 1 1 d G . . . .
H037 H 1.3773 0.5378 0.2156 0.125 Uiso 1 1 calc R U . . .
C03E C 1.2490(6) 0.5382(4) 0.2781(2) 0.152(6) Uani 1 1 d G . . . .
H03E H 1.1777 0.5059 0.2683 0.182 Uiso 1 1 calc R U . . .
C034 C 1.2347(5) 0.5667(4) 0.32371(17) 0.124(4) Uani 1 1 d G . . . .
H034 H 1.1536 0.5537 0.3451 0.149 Uiso 1 1 calc R U . . .
C01W C 0.6964(7) 0.0817(4) 0.9527(2) 0.0523(17) Uani 1 1 d . . . . .
C01X C 0.6536(6) 0.4045(4) 0.9859(2) 0.0514(16) Uani 1 1 d . . . . .
C01Y C 0.0165(7) 0.2416(4) 1.0586(2) 0.0546(17) Uani 1 1 d . . . . .
C01Z C 0.7480(7) 0.4216(4) 0.9465(3) 0.0600(18) Uani 1 1 d . . . . .
C020 C 0.7354(7) -0.0097(4) 1.0144(2) 0.0503(16) Uani 1 1 d . . . . .
C021 C 0.7016(7) 0.2001(4) 1.2067(2) 0.0608(18) Uani 1 1 d . . . . .
H02A H 0.6511 0.1524 1.2179 0.091 Uiso 1 1 calc R U . . .
H02B H 0.6920 0.2392 1.2317 0.091 Uiso 1 1 calc R U . . .
H02C H 0.8029 0.1868 1.1979 0.091 Uiso 1 1 calc R U . . .
C022 C 0.7675(7) 0.0144(4) 0.9682(2) 0.0512(17) Uani 1 1 d . . . . .
C024 C 1.0712(7) 0.7224(4) 0.5292(3) 0.069(2) Uani 1 1 d . . . . .
H12 H 1.1281 0.7700 0.5269 0.104 Uiso 1 1 calc R U . . .
H H 1.0624 0.7036 0.4975 0.104 Uiso 1 1 calc R U . . .
HA H 1.1183 0.6813 0.5471 0.104 Uiso 1 1 calc R U . . .
C025 C 0.6940(5) 0.5615(2) 1.08433(18) 0.0589(18) Uani 1 1 d G . . . .
C02N C 0.8024(5) 0.6094(3) 1.06414(18) 0.083(2) Uani 1 1 d G . . . .
H02N H 0.8712 0.5895 1.0400 0.100 Uiso 1 1 calc R U . . .
C02X C 0.8101(6) 0.6864(3) 1.0792(2) 0.092(3) Uani 1 1 d G . . . .
H02X H 0.8842 0.7191 1.0654 0.110 Uiso 1 1 calc R U . . .
C02Y C 0.7094(7) 0.7155(2) 1.1145(2) 0.090(3) Uani 1 1 d G . . . .
H02Y H 0.7146 0.7681 1.1248 0.108 Uiso 1 1 calc R U . . .
C02U C 0.6009(6) 0.6676(3) 1.13468(17) 0.089(3) Uani 1 1 d G . . . .
H02U H 0.5321 0.6875 1.1588 0.107 Uiso 1 1 calc R U . . .
C02H C 0.5932(5) 0.5906(3) 1.11961(17) 0.075(2) Uani 1 1 d G . . . .
H02H H 0.5191 0.5578 1.1334 0.090 Uiso 1 1 calc R U . . .
C026 C 0.6982(7) 0.2963(5) 0.9190(2) 0.0613(19) Uani 1 1 d . . . . .
C027 C 0.8736(8) -0.0298(4) 0.9346(3) 0.071(2) Uani 1 1 d . . . . .
H02D H 0.9474 -0.0547 0.9519 0.107 Uiso 1 1 calc R U . . .
H02E H 0.9180 0.0069 0.9107 0.107 Uiso 1 1 calc R U . . .
H02F H 0.8247 -0.0705 0.9192 0.107 Uiso 1 1 calc R U . . .
C028 C 1.3295(8) 0.9075(4) 0.4531(3) 0.0591(18) Uani 1 1 d . . . . .
C029 C 0.8043(8) -0.0832(4) 1.0333(3) 0.065(2) Uani 1 1 d . . . . .
H02G H 0.8033 -0.1259 1.0108 0.097 Uiso 1 1 calc R U . . .
H02I H 0.7510 -0.0988 1.0634 0.097 Uiso 1 1 calc R U . . .
H02J H 0.9032 -0.0727 1.0381 0.097 Uiso 1 1 calc R U . . .
C02A C 1.3437(7) 0.8478(4) 0.4193(2) 0.0578(18) Uani 1 1 d . . . . .
C02B C -0.1031(7) 0.2241(4) 1.0313(3) 0.067(2) Uani 1 1 d . . . . .
H10 H -0.1526 0.1776 1.0450 0.101 Uiso 1 1 calc R U . . .
HB H -0.0652 0.2136 0.9985 0.101 Uiso 1 1 calc R U . . .
HC H -0.1703 0.2694 1.0321 0.101 Uiso 1 1 calc R U . . .
C02D C 1.2095(6) 1.0546(2) 0.58395(19) 0.063(2) Uani 1 1 d G . . . .
C02R C 1.2920(6) 1.0893(3) 0.6147(2) 0.093(3) Uani 1 1 d G . . . .
H3 H 1.3651 1.0591 0.6277 0.112 Uiso 1 1 calc R U . . .
C03B C 1.2677(7) 1.1681(3) 0.6264(2) 0.127(4) Uani 1 1 d G . . . .
H03B H 1.3241 1.1918 0.6475 0.152 Uiso 1 1 calc R U . . .
C032 C 1.1608(8) 1.2122(2) 0.6074(2) 0.143(6) Uani 1 1 d G . . . .
H032 H 1.1441 1.2660 0.6155 0.171 Uiso 1 1 calc R U . . .
C03G C 1.0782(8) 1.1775(3) 0.5767(2) 0.145(5) Uani 1 1 d G . . . .
H03G H 1.0051 1.2076 0.5637 0.174 Uiso 1 1 calc R U . . .
C033 C 1.1025(6) 1.0987(3) 0.5650(2) 0.098(3) Uani 1 1 d G . . . .
H033 H 1.0461 1.0750 0.5439 0.118 Uiso 1 1 calc R U . . .
C02E C 0.7017(8) 0.3732(4) 1.1837(3) 0.071(2) Uani 1 1 d . . . . .
H02K H 0.6868 0.3544 1.2165 0.106 Uiso 1 1 calc R U . . .
H02L H 0.6535 0.4248 1.1809 0.106 Uiso 1 1 calc R U . . .
H02M H 0.8043 0.3780 1.1740 0.106 Uiso 1 1 calc R U . . .
C02F C 1.0912(7) 0.8826(4) 0.6892(2) 0.0601(18) Uani 1 1 d . . . . .
H5 H 0.9893 0.8713 0.6907 0.090 Uiso 1 1 calc R U . . .
HD H 1.1095 0.9328 0.6723 0.090 Uiso 1 1 calc R U . . .
HE H 1.1181 0.8861 0.7211 0.090 Uiso 1 1 calc R U . . .
C02G C 0.6371(7) -0.0380(3) 1.17617(19) 0.0640(19) Uani 1 1 d G U . . .
C4B C 0.5232(8) -0.0886(5) 1.1778(3) 0.081(4) Uani 0.608(8) 1 d G U P A 2
H4B H 0.4578 -0.0835 1.1550 0.097 Uiso 0.608(8) 1 calc R U P A 2
C2B C 0.5052(8) -0.1466(5) 1.2129(3) 0.109(3) Uani 0.608(8) 1 d G U P A 2
H2B H 0.4273 -0.1812 1.2141 0.131 Uiso 0.608(8) 1 calc R U P A 2
C1 C 0.6009(9) -0.1540(4) 1.2464(2) 0.114(3) Uani 1 1 d DG U . A .
H1B H 0.5886 -0.1937 1.2704 0.136 Uiso 0.608(8) 1 calc R U P A 2
H1A H 0.5943 -0.1907 1.2721 0.136 Uiso 0.392(8) 1 calc R U P A 1
C7A C 0.7148(9) -0.1034(5) 1.2447(3) 0.117(3) Uani 0.608(8) 1 d G U P A 2
H7A H 0.7802 -0.1085 1.2676 0.140 Uiso 0.608(8) 1 calc R U P A 2
C6A C 0.7328(8) -0.0454(5) 1.2096(3) 0.114(6) Uani 0.608(8) 1 d G U P A 2
H6A H 0.8106 -0.0108 1.2085 0.136 Uiso 0.608(8) 1 calc R U P A 2
C02I C 0.8115(8) 0.7639(5) 0.6298(3) 0.070(2) Uani 1 1 d . . . . .
C02J C 0.7724(7) 0.3653(4) 0.9116(3) 0.0625(19) Uani 1 1 d . . . . .
C02O C 0.0740(8) 0.2598(6) 1.1363(3) 0.074(2) Uani 1 1 d . . . . .
C02P C 0.8677(8) 0.3800(5) 0.8667(3) 0.085(2) Uani 1 1 d . . . . .
H02O H 0.9027 0.4339 0.8663 0.127 Uiso 1 1 calc R U . . .
H02P H 0.8137 0.3735 0.8398 0.127 Uiso 1 1 calc R U . . .
H02Q H 0.9490 0.3422 0.8646 0.127 Uiso 1 1 calc R U . . .
C02Q C 0.8208(9) 0.4999(4) 0.9413(3) 0.084(3) Uani 1 1 d . . . . .
H02R H 0.9115 0.4939 0.9210 0.127 Uiso 1 1 calc R U . . .
H02S H 0.8392 0.5178 0.9724 0.127 Uiso 1 1 calc R U . . .
H02T H 0.7590 0.5390 0.9272 0.127 Uiso 1 1 calc R U . . .
C02S C 1.3015(10) 0.8606(4) 0.3707(3) 0.086(3) Uani 1 1 d . . . . .
H8 H 1.2033 0.8822 0.3729 0.128 Uiso 1 1 calc R U . . .
HF H 1.3071 0.8102 0.3544 0.128 Uiso 1 1 calc R U . . .
HG H 1.3662 0.8978 0.3532 0.128 Uiso 1 1 calc R U . . .
C02T C 1.2774(10) 0.9898(4) 0.4417(3) 0.085(3) Uani 1 1 d . . . . .
H9 H 1.3295 1.0083 0.4121 0.128 Uiso 1 1 calc R U . . .
HH H 1.2938 1.0251 0.4671 0.128 Uiso 1 1 calc R U . . .
HI H 1.1749 0.9894 0.4386 0.128 Uiso 1 1 calc R U . . .
C02Z C 0.8455(9) 0.1411(6) 0.8215(3) 0.082(3) Uani 1 1 d D . . . .
C031 C 0.2311(14) 0.2219(10) 1.1920(4) 0.138(6) Uani 1 1 d . . . . .
H031 H 0.2768 0.1825 1.2096 0.166 Uiso 1 1 calc R U . . .
C035 C 0.1351(11) 0.2014(7) 1.1604(3) 0.103(3) Uani 1 1 d . . . . .
H035 H 0.1138 0.1478 1.1563 0.123 Uiso 1 1 calc R U . . .
C036 C 0.2566(13) 0.2987(12) 1.1968(4) 0.143(6) Uani 1 1 d . . . . .
H036 H 0.3212 0.3127 1.2182 0.171 Uiso 1 1 calc R U . . .
C038 C 0.1016(10) 0.3377(6) 1.1417(3) 0.100(3) Uani 1 1 d . . . . .
H038 H 0.0563 0.3775 1.1243 0.121 Uiso 1 1 calc R U . . .
C03C C 0.8492(10) 0.1958(7) 0.7861(3) 0.112(4) Uani 1 1 d . . . . .
H03C H 0.8301 0.2497 0.7937 0.134 Uiso 1 1 calc R U . . .
C03D C 0.8805(13) 0.1754(9) 0.7385(3) 0.129(5) Uani 1 1 d D . . . .
H03A H 0.8879 0.2148 0.7143 0.154 Uiso 0.81(3) 1 calc R U P B 2
H03D H 0.8491 0.2076 0.7139 0.154 Uiso 0.19(3) 1 calc R U P B 1
C03H C 0.1942(13) 0.3575(9) 1.1723(4) 0.139(5) Uani 1 1 d . . . . .
H03H H 0.2151 0.4112 1.1765 0.167 Uiso 1 1 calc R U . . .
C4 C 0.900(3) 0.0977(13) 0.7280(7) 0.148(13) Uani 0.81(3) 1 d D . P B 2
H4 H 0.9228 0.0829 0.6961 0.177 Uiso 0.81(3) 1 calc R U P B 2
C0 C 0.858(2) 0.0608(9) 0.8098(5) 0.120(7) Uani 0.81(3) 1 d D . P B 2
H0 H 0.8459 0.0211 0.8338 0.144 Uiso 0.81(3) 1 calc R U P B 2
C2 C 0.887(3) 0.0401(13) 0.7629(5) 0.157(10) Uani 0.81(3) 1 d D . P B 2
H2 H 0.8983 -0.0140 0.7548 0.189 Uiso 0.81(3) 1 calc R U P B 2
C6B C 0.733(3) -0.0877(14) 1.1818(9) 0.100(7) Uani 0.392(8) 1 d . U P A 1
H6B H 0.8218 -0.0828 1.1626 0.120 Uiso 0.392(8) 1 calc R U P A 1
C7B C 0.7212(17) -0.1483(15) 1.2133(7) 0.116(3) Uani 0.392(8) 1 d D U P A 1
H7B H 0.7955 -0.1876 1.2128 0.140 Uiso 0.392(8) 1 calc R U P A 1
C3 C 0.7766(10) 0.8444(6) 0.6342(3) 0.090(3) Uani 1 1 d . . . . .
H3A H 0.8324 0.8831 0.6167 0.108 Uiso 1 1 calc R U . . .
C5 C 0.7389(9) 0.7058(7) 0.6528(3) 0.094(3) Uani 1 1 d . . . . .
H5A H 0.7677 0.6520 0.6487 0.113 Uiso 1 1 calc R U . . .
C8 C 0.6168(14) 0.7285(11) 0.6836(4) 0.152(7) Uani 1 1 d . . . . .
H8A H 0.5620 0.6890 0.7008 0.182 Uiso 1 1 calc R U . . .
C9 C 0.5759(14) 0.8067(13) 0.6891(4) 0.158(8) Uani 1 1 d . U . . .
H9A H 0.4922 0.8209 0.7094 0.190 Uiso 1 1 calc R U . . .
C10 C 0.6585(13) 0.8655(9) 0.6647(4) 0.135(5) Uani 1 1 d . U . . .
H10A H 0.6328 0.9196 0.6694 0.162 Uiso 1 1 calc R U . . .
C4A C 0.501(2) -0.0315(15) 1.2051(9) 0.098(6) Uani 0.392(8) 1 d . U P A 1
H4A H 0.4303 0.0094 1.2034 0.117 Uiso 0.392(8) 1 calc R U P A 1
C2A C 0.4914(17) -0.1002(11) 1.2379(10) 0.113(3) Uani 0.392(8) 1 d D U P A 1
H2A H 0.4006 -0.1087 1.2551 0.135 Uiso 0.392(8) 1 calc R U P A 1
C6 C 0.947(7) 0.079(3) 0.8108(19) 0.09(2) Uani 0.19(3) 1 d D U P B 1
H6 H 0.9825 0.0506 0.8361 0.109 Uiso 0.19(3) 1 calc R U P B 1
C7 C 0.997(11) 0.058(5) 0.765(2) 0.13(3) Uani 0.19(3) 1 d D U P B 1
H7 H 1.0551 0.0116 0.7583 0.159 Uiso 0.19(3) 1 calc R U P B 1
C11 C 0.958(11) 0.107(3) 0.729(3) 0.12(3) Uani 0.19(3) 1 d D U P B 1
H11 H 0.9859 0.0937 0.6977 0.140 Uiso 0.19(3) 1 calc R U P B 1

loop_
_atom_site_aniso_label
_atom_site_aniso_U_11
_atom_site_aniso_U_22
_atom_site_aniso_U_33
_atom_site_aniso_U_23
_atom_site_aniso_U_13
_atom_site_aniso_U_12
P001 0.0492(10) 0.0400(9) 0.0382(9) -0.0016(7) -0.0034(7) -0.0059(7)
P002 0.0458(9) 0.0482(9) 0.0396(9) 0.0050(7) 0.0009(7) -0.0030(7)
P003 0.0481(10) 0.0595(11) 0.0459(10) 0.0001(8) -0.0036(8) -0.0136(8)
P004 0.0496(10) 0.0330(9) 0.0771(13) 0.0011(8) -0.0069(9) -0.0045(7)
P005 0.0507(11) 0.0588(11) 0.0683(13) 0.0101(9) -0.0158(9) -0.0065(9)
P006 0.0533(11) 0.0875(14) 0.0386(10) 0.0022(9) -0.0033(8) -0.0077(10)
O007 0.050(2) 0.037(2) 0.032(2) 0.0007(17) -0.0013(18) 0.0006(18)
O008 0.046(2) 0.045(2) 0.035(2) 0.0026(18) -0.0004(18) 0.0009(18)
O009 0.056(3) 0.036(2) 0.038(2) -0.0034(18) -0.0061(19) -0.0060(18)
O00A 0.047(2) 0.055(3) 0.040(2) 0.003(2) 0.0010(19) -0.014(2)
O00B 0.049(2) 0.046(2) 0.047(3) 0.007(2) -0.001(2) -0.0108(19)
O00C 0.041(2) 0.056(3) 0.054(3) 0.003(2) 0.002(2) 0.005(2)
O00D 0.045(2) 0.051(2) 0.055(3) -0.006(2) -0.011(2) -0.0009(19)
O00E 0.053(3) 0.033(2) 0.072(3) -0.002(2) -0.012(2) -0.0058(19)
O00F 0.053(3) 0.038(2) 0.071(3) -0.004(2) -0.003(2) -0.0086(19)
O00G 0.056(3) 0.062(3) 0.041(3) -0.004(2) -0.004(2) -0.021(2)
O00H 0.051(3) 0.056(3) 0.063(3) 0.004(2) -0.009(2) -0.008(2)
O00I 0.041(2) 0.075(3) 0.069(3) -0.008(3) -0.002(2) -0.015(2)
O00J 0.053(3) 0.060(3) 0.060(3) 0.007(2) -0.018(2) -0.004(2)
O00K 0.055(3) 0.078(3) 0.051(3) 0.005(2) -0.009(2) -0.012(2)
O00L 0.039(2) 0.066(3) 0.094(4) 0.018(3) -0.017(2) -0.004(2)
O00M 0.052(3) 0.083(3) 0.039(3) -0.008(2) -0.001(2) -0.021(2)
O00N 0.058(3) 0.092(4) 0.042(3) 0.009(3) -0.003(2) 0.000(3)
O00O 0.049(3) 0.048(3) 0.100(4) 0.004(3) -0.016(3) -0.010(2)
O00P 0.049(3) 0.092(4) 0.064(3) 0.011(3) 0.000(2) -0.019(3)
O00Q 0.058(3) 0.085(3) 0.063(3) 0.003(3) -0.013(3) 0.000(3)
O00R 0.047(3) 0.102(4) 0.064(3) -0.012(3) -0.016(2) 0.015(3)
O00S 0.049(3) 0.115(4) 0.061(3) 0.000(3) 0.001(2) -0.030(3)
C00T 0.035(3) 0.032(3) 0.038(3) -0.004(3) -0.005(3) 0.001(2)
C00U 0.033(3) 0.033(3) 0.042(4) 0.005(3) -0.002(3) 0.001(2)
C00V 0.043(3) 0.033(3) 0.031(3) -0.001(2) 0.002(3) -0.001(3)
C00W 0.038(3) 0.029(3) 0.035(3) 0.000(2) 0.004(3) 0.000(2)
C00X 0.039(3) 0.043(3) 0.035(3) 0.004(3) -0.001(3) 0.001(3)
C00Y 0.039(3) 0.036(3) 0.033(3) -0.002(3) -0.007(3) -0.004(2)
C00Z 0.036(3) 0.039(3) 0.046(4) -0.002(3) -0.006(3) -0.005(3)
C010 0.039(3) 0.035(3) 0.043(3) 0.000(3) -0.005(3) 0.000(2)
C011 0.039(3) 0.032(3) 0.041(4) -0.004(3) -0.002(3) -0.002(2)
C012 0.033(3) 0.039(3) 0.049(4) 0.003(3) -0.003(3) -0.008(3)
C013 0.042(3) 0.030(3) 0.052(4) -0.004(3) -0.009(3) -0.008(3)
C014 0.033(3) 0.056(4) 0.039(4) -0.004(3) -0.002(3) -0.012(3)
C015 0.041(3) 0.047(4) 0.041(4) -0.012(3) -0.008(3) -0.003(3)
C016 0.035(3) 0.040(3) 0.043(4) 0.002(3) 0.000(3) -0.006(3)
C017 0.034(3) 0.065(4) 0.042(4) -0.010(3) -0.006(3) -0.017(3)
C018 0.035(3) 0.044(3) 0.048(4) 0.009(3) -0.001(3) -0.009(3)
C019 0.051(4) 0.034(3) 0.042(4) -0.004(3) -0.006(3) -0.007(3)
C01A 0.037(3) 0.068(4) 0.044(4) -0.004(3) -0.011(3) -0.012(3)
C01B 0.047(4) 0.031(3) 0.057(4) -0.002(3) -0.013(3) -0.002(3)
C01C 0.054(4) 0.037(3) 0.055(4) 0.005(3) 0.005(3) -0.012(3)
C01D 0.035(3) 0.059(4) 0.044(4) 0.004(3) 0.000(3) -0.014(3)
C01E 0.056(4) 0.045(4) 0.046(4) -0.009(3) -0.003(3) -0.007(3)
C01F 0.053(4) 0.034(3) 0.059(4) 0.001(3) -0.001(3) -0.008(3)
C01G 0.044(4) 0.066(4) 0.037(4) 0.000(3) -0.001(3) -0.010(3)
C01H 0.057(4) 0.043(3) 0.044(4) 0.001(3) 0.002(3) -0.010(3)
C023 0.080(5) 0.069(5) 0.043(4) 0.000(4) -0.005(4) -0.024(4)
C02C 0.098(6) 0.086(6) 0.045(4) 0.016(4) -0.015(4) -0.028(5)
C02L 0.098(6) 0.077(6) 0.061(5) 0.021(4) 0.000(4) -0.012(5)
C02V 0.162(9) 0.061(5) 0.056(5) 0.011(4) 0.001(5) -0.019(5)
C02K 0.136(8) 0.052(4) 0.054(5) 0.004(4) -0.003(5) -0.018(5)
C01I 0.048(4) 0.056(4) 0.037(4) -0.002(3) -0.002(3) -0.020(3)
C01J 0.034(3) 0.066(4) 0.041(4) 0.000(3) -0.003(3) -0.002(3)
C01K 0.044(4) 0.054(4) 0.046(4) 0.001(3) 0.002(3) -0.011(3)
C01L 0.045(3) 0.041(3) 0.044(4) -0.007(3) -0.006(3) 0.003(3)
C01M 0.038(3) 0.069(4) 0.043(4) 0.005(3) -0.004(3) -0.006(3)
C01N 0.041(4) 0.083(5) 0.041(4) 0.000(3) -0.006(3) -0.016(3)
C01O 0.037(3) 0.073(5) 0.048(4) 0.010(4) -0.012(3) 0.001(3)
C01P 0.041(4) 0.067(4) 0.050(4) 0.008(3) -0.009(3) 0.000(3)
C01Q 0.054(4) 0.039(3) 0.048(4) 0.003(3) -0.004(3) -0.014(3)
C01R 0.055(4) 0.048(4) 0.060(5) -0.010(3) -0.011(4) -0.001(3)
C01S 0.046(4) 0.065(4) 0.039(4) -0.005(3) -0.005(3) -0.007(3)
C01T 0.057(4) 0.056(4) 0.045(4) -0.009(3) -0.001(3) 0.000(3)
C01U 0.043(4) 0.055(4) 0.045(4) 0.002(3) -0.001(3) -0.007(3)
C01V 0.052(4) 0.066(4) 0.036(4) 0.012(3) 0.004(3) -0.006(3)
C02M 0.074(5) 0.146(8) 0.049(5) -0.013(5) 0.016(4) -0.036(5)
C039 0.090(7) 0.216(12) 0.044(5) -0.010(6) 0.018(5) -0.027(7)
C037 0.087(6) 0.173(10) 0.052(5) -0.032(6) 0.003(5) -0.028(6)
C03E 0.097(8) 0.285(16) 0.076(7) -0.055(9) 0.009(6) -0.087(9)
C034 0.104(7) 0.222(12) 0.049(5) -0.029(7) 0.008(5) -0.086(8)
C01W 0.045(4) 0.072(5) 0.040(4) -0.007(3) 0.000(3) -0.021(3)
C01X 0.037(3) 0.063(4) 0.055(4) 0.010(4) -0.011(3) -0.001(3)
C01Y 0.045(4) 0.064(4) 0.054(4) 0.001(3) 0.000(3) -0.007(3)
C01Z 0.048(4) 0.065(5) 0.066(5) 0.021(4) -0.002(4) 0.002(3)
C020 0.049(4) 0.050(4) 0.054(4) -0.008(3) -0.008(3) -0.020(3)
C021 0.063(4) 0.083(5) 0.038(4) 0.000(4) -0.007(3) -0.015(4)
C022 0.045(4) 0.053(4) 0.054(4) -0.010(3) 0.003(3) -0.019(3)
C024 0.045(4) 0.074(5) 0.089(6) -0.020(4) -0.008(4) 0.000(4)
C025 0.057(4) 0.058(4) 0.064(5) 0.013(4) -0.019(4) -0.012(4)
C02N 0.080(6) 0.068(5) 0.105(7) 0.012(5) -0.025(5) -0.017(4)
C02X 0.096(7) 0.067(6) 0.120(8) 0.027(5) -0.049(6) -0.025(5)
C02Y 0.124(8) 0.056(5) 0.101(7) 0.008(5) -0.063(6) -0.004(5)
C02U 0.125(8) 0.068(5) 0.080(6) 0.013(5) -0.046(6) 0.005(5)
C02H 0.096(6) 0.060(5) 0.075(6) 0.003(4) -0.032(5) -0.004(4)
C026 0.050(4) 0.087(5) 0.047(4) 0.006(4) -0.007(3) 0.006(4)
C027 0.073(5) 0.071(5) 0.068(5) -0.019(4) 0.013(4) -0.014(4)
C028 0.071(5) 0.042(4) 0.066(5) 0.008(3) -0.015(4) -0.002(3)
C029 0.075(5) 0.051(4) 0.069(5) -0.009(4) -0.007(4) -0.009(4)
C02A 0.069(5) 0.045(4) 0.061(5) 0.015(3) -0.018(4) -0.007(3)
C02B 0.047(4) 0.079(5) 0.077(5) -0.010(4) -0.014(4) -0.010(4)
C02D 0.073(5) 0.036(4) 0.075(5) 0.004(4) 0.009(4) 0.003(3)
C02R 0.103(7) 0.040(4) 0.136(8) -0.028(5) -0.010(6) -0.009(4)
C03B 0.189(12) 0.053(5) 0.132(10) -0.029(6) 0.027(8) -0.040(6)
C032 0.299(17) 0.030(5) 0.082(7) 0.005(5) 0.049(9) 0.006(7)
C03G 0.265(16) 0.056(6) 0.103(9) 0.009(6) 0.002(9) 0.070(8)
C033 0.153(9) 0.047(5) 0.095(7) -0.010(4) -0.024(6) 0.026(5)
C02E 0.085(5) 0.071(5) 0.060(5) -0.001(4) -0.017(4) -0.029(4)
C02F 0.061(4) 0.048(4) 0.069(5) -0.014(4) 0.000(4) 0.005(3)
C02G 0.075(5) 0.069(5) 0.051(4) 0.008(4) -0.018(4) -0.018(4)
C4B 0.093(9) 0.091(9) 0.062(8) 0.014(7) -0.011(7) -0.040(8)
C2B 0.124(6) 0.085(6) 0.124(7) 0.044(5) -0.039(5) -0.040(5)
C1 0.131(6) 0.089(5) 0.127(7) 0.048(5) -0.039(5) -0.036(4)
C7A 0.132(6) 0.095(6) 0.129(7) 0.047(5) -0.042(5) -0.036(5)
C6A 0.114(11) 0.122(12) 0.116(12) 0.052(10) -0.057(10) -0.055(10)
C02I 0.058(5) 0.101(6) 0.052(5) 0.001(4) -0.015(4) 0.002(5)
C02J 0.050(4) 0.073(5) 0.061(5) 0.021(4) 0.003(4) 0.002(4)
C02O 0.054(5) 0.119(7) 0.047(5) 0.010(5) 0.005(4) -0.003(5)
C02P 0.080(6) 0.097(6) 0.070(6) 0.019(5) 0.019(4) -0.008(5)
C02Q 0.087(6) 0.068(5) 0.092(6) 0.014(5) 0.018(5) -0.008(4)
C02S 0.136(8) 0.063(5) 0.061(5) 0.016(4) -0.029(5) 0.004(5)
C02T 0.119(7) 0.044(4) 0.095(6) 0.017(4) -0.028(5) 0.004(4)
C02Z 0.070(5) 0.138(8) 0.039(5) -0.004(5) -0.004(4) 0.000(5)
C031 0.101(10) 0.242(17) 0.063(7) 0.009(11) 0.003(7) 0.080(11)
C035 0.102(7) 0.149(9) 0.051(5) 0.000(6) 0.006(5) 0.051(7)
C036 0.067(7) 0.31(2) 0.053(7) 0.024(12) -0.003(5) -0.008(12)
C038 0.106(7) 0.125(8) 0.075(6) 0.025(6) -0.019(5) -0.061(6)
C03C 0.114(8) 0.182(11) 0.042(5) -0.006(6) -0.001(5) -0.050(7)
C03D 0.122(10) 0.221(15) 0.045(6) 0.012(8) -0.006(6) -0.043(10)
C03H 0.128(10) 0.220(14) 0.079(8) 0.005(9) -0.022(7) -0.106(10)
C4 0.114(17) 0.29(3) 0.038(8) -0.038(13) -0.015(9) 0.062(19)
C0 0.132(17) 0.178(17) 0.048(7) -0.024(9) -0.019(9) 0.065(12)
C2 0.19(2) 0.22(2) 0.060(9) -0.043(11) -0.043(12) 0.113(18)
C6B 0.119(14) 0.077(12) 0.100(14) 0.022(12) -0.003(13) 0.013(12)
C7B 0.134(7) 0.092(6) 0.129(7) 0.047(5) -0.039(6) -0.033(5)
C3 0.093(7) 0.114(7) 0.063(6) -0.002(5) -0.017(5) 0.033(6)
C5 0.069(5) 0.177(10) 0.041(5) 0.005(6) -0.015(4) -0.051(6)
C8 0.085(9) 0.33(2) 0.050(7) -0.007(11) -0.031(6) -0.056(11)
C9 0.062(7) 0.37(2) 0.047(6) -0.015(11) -0.005(5) -0.012(11)
C10 0.120(9) 0.205(13) 0.074(7) -0.021(8) -0.008(6) 0.072(9)
C4A 0.081(10) 0.106(14) 0.103(14) 0.037(12) -0.001(8) -0.020(11)
C2A 0.127(7) 0.091(6) 0.126(7) 0.046(5) -0.038(6) -0.040(5)
C6 0.10(5) 0.10(4) 0.07(3) -0.02(2) 0.02(3) 0.03(4)
C7 0.17(7) 0.15(5) 0.07(3) -0.02(3) 0.03(4) 0.04(5)
C11 0.16(9) 0.12(5) 0.07(3) -0.02(3) 0.00(4) -0.03(4)

loop_
_atom_type_symbol
_atom_type_description
_atom_type_scat_dispersion_real
_atom_type_scat_dispersion_imag
_atom_type_scat_source
C C 0.0033 0.0016 'International Tables Vol C Tables 4.2.6.8 and 6.1.1.4'
H H 0.0000 0.0000 'International Tables Vol C Tables 4.2.6.8 and 6.1.1.4'
O O 0.0106 0.0060 'International Tables Vol C Tables 4.2.6.8 and 6.1.1.4'
P P 0.1023 0.0942 'International Tables Vol C Tables 4.2.6.8 and 6.1.1.4'

loop_
_geom_angle_atom_site_label_1
_geom_angle_atom_site_label_2
_geom_angle_atom_site_label_3
_geom_angle
_geom_angle_site_symmetry_1
_geom_angle_site_symmetry_3
_geom_angle_publ_flag
O007 P001 O009 104.8(2) . . ?
O007 P001 C01H 101.8(2) . . ?
O009 P001 C01H 101.4(2) . . ?
O00D P001 O007 114.9(2) . . ?
O00D P001 O009 115.0(2) . . ?
O00D P001 C01H 117.0(2) . . ?
O008 P002 O00B 103.8(2) . . ?
O008 P002 C01V 102.4(2) . . ?
O00B P002 C01V 103.8(2) . . ?
O00C P002 O008 115.3(2) . . ?
O00C P002 O00B 114.7(2) . . ?
O00C P002 C01V 115.2(2) . . ?
O00A P003 C02G 103.7(3) . . ?
O00G P003 O00A 102.6(2) . . ?
O00G P003 C02G 103.5(3) . . ?
O00I P003 O00A 115.3(2) . . ?
O00I P003 O00G 115.7(3) . . ?
O00I P003 C02G 114.4(3) . . ?
O00E P004 C02D 103.1(2) . . ?
O00F P004 O00E 103.0(2) . . ?
O00F P004 C02D 103.5(2) . . ?
O00O P004 O00E 116.0(3) . . ?
O00O P004 O00F 114.3(3) . . ?
O00O P004 C02D 115.3(3) . . ?
O00H P005 C025 102.9(3) . . ?
O00J P005 O00H 103.1(2) . . ?
O00J P005 C025 103.1(2) . . ?
O00L P005 O00H 115.1(3) . . ?
O00L P005 O00J 115.4(3) . . ?
O00L P005 C025 115.5(3) . . ?
O00K P006 O00M 115.1(3) . . ?
O00K P006 O00N 114.7(3) . . ?
O00K P006 C02Z 116.6(3) . . ?
O00M P006 O00N 104.4(3) . . ?
O00M P006 C02Z 102.3(4) . . ?
O00N P006 C02Z 101.8(4) . . ?
C00V O007 P001 121.5(3) . . ?
C00X O008 P002 122.1(3) . . ?
C019 O009 P001 122.5(3) . . ?
C01K O00A P003 120.8(4) . . ?
C01Q O00B P002 118.9(4) . . ?
C01B O00E P004 120.1(4) . . ?
C01F O00F P004 119.4(4) . . ?
C01I O00G P003 119.9(3) . . ?
C01U O00H P005 119.7(4) . . ?
C01X O00J P005 120.1(4) . . ?
C01W O00M P006 123.3(4) . . ?
C026 O00N P006 120.5(4) . . ?
C01Y O00P C02O 118.3(5) . . ?
C01R O00Q C02I 118.1(5) . . ?
C00U C00T C00V 116.7(5) . . ?
C00U C00T C010 124.0(5) . . ?
C00V C00T C010 119.3(5) . . ?
C00T C00U C016 122.7(5) . . ?
C00X C00U C00T 117.6(5) . . ?
C00X C00U C016 119.6(5) . . ?
C00T C00V O007 118.0(5) . . ?
C00W C00V O007 116.7(5) . . ?
C00W C00V C00T 125.1(5) . . ?
C00V C00W C01C 121.1(5) . . ?
C011 C00W C00V 117.3(5) . . ?
C011 C00W C01C 121.5(5) . . ?
C00U C00X O008 118.5(5) . . ?
C011 C00X O008 116.3(5) . . ?
C011 C00X C00U 125.1(5) . . ?
C00Z C00Y C010 122.7(5) . . ?
C019 C00Y C00Z 116.9(5) . . ?
C019 C00Y C010 120.3(5) . . ?
C00Y C00Z C013 123.7(5) . . ?
C01B C00Z C00Y 116.4(5) . . ?
C01B C00Z C013 119.7(5) . . ?
C00T C010 C00Y 114.5(4) . . ?
C00T C010 H01G 108.6 . . ?
C00T C010 H01H 108.6 . . ?
C00Y C010 H01G 108.6 . . ?
C00Y C010 H01H 108.6 . . ?
H01G C010 H01H 107.6 . . ?
C00W C011 C00X 118.1(5) . . ?
C00W C011 C01E 121.5(5) . . ?
C00X C011 C01E 120.3(5) . . ?
C018 C012 C013 124.0(5) . . ?
C01F C012 C013 119.8(5) . . ?
C01F C012 C018 116.1(6) . . ?
C00Z C013 H01I 108.0 . . ?
C00Z C013 H01J 108.0 . . ?
C012 C013 C00Z 117.0(5) . . ?
C012 C013 H01I 108.0 . . ?
C012 C013 H01J 108.0 . . ?
H01I C013 H01J 107.3 . . ?
C01J C014 C01D 123.6(5) . . ?
C01K C014 C01D 119.4(6) . . ?
C01K C014 C01J 116.9(5) . . ?
C019 C015 C01L 116.7(5) . . ?
C019 C015 C01T 121.4(5) . . ?
C01L C015 C01T 121.8(5) . . ?
C00U C016 H01K 108.1 . . ?
C00U C016 H01L 108.1 . . ?
C00U C016 C018 116.9(4) . . ?
H01K C016 H01L 107.3 . . ?
C018 C016 H01K 108.1 . . ?
C018 C016 H01L 108.1 . . ?
C01A C017 C01D 122.4(6) . . ?
C01I C017 C01A 117.5(6) . . ?
C01I C017 C01D 120.1(6) . . ?
C012 C018 C016 121.6(5) . . ?
C01Q C018 C012 118.2(5) . . ?
C01Q C018 C016 120.1(5) . . ?
C00Y C019 O009 118.0(5) . . ?
C00Y C019 C015 126.6(5) . . ?
C015 C019 O009 115.1(5) . . ?
C017 C01A C01N 123.2(6) . . ?
C01W C01A C017 116.5(6) . . ?
C01W C01A C01N 120.2(6) . . ?
C00Z C01B O00E 118.4(5) . . ?
C01L C01B O00E 115.2(5) . . ?
C01L C01B C00Z 126.3(5) . . ?
C00W C01C H01M 109.5 . . ?
C00W C01C H01N 109.5 . . ?
C00W C01C H01O 109.5 . . ?
H01M C01C H01N 109.5 . . ?
H01M C01C H01O 109.5 . . ?
H01N C01C H01O 109.5 . . ?
C014 C01D H01A 108.5 . . ?
C014 C01D H01B 108.5 . . ?
C017 C01D C014 115.1(5) . . ?
C017 C01D H01A 108.5 . . ?
C017 C01D H01B 108.5 . . ?
H01A C01D H01B 107.5 . . ?
C011 C01E H01P 109.5 . . ?
C011 C01E H01Q 109.5 . . ?
C011 C01E H01R 109.5 . . ?
H01P C01E H01Q 109.5 . . ?
H01P C01E H01R 109.5 . . ?
H01Q C01E H01R 109.5 . . ?
C012 C01F O00F 118.4(6) . . ?
C028 C01F O00F 115.8(5) . . ?
C028 C01F C012 125.8(6) . . ?
C01K C01G C01S 116.9(6) . . ?
C01K C01G C021 121.0(6) . . ?
C01S C01G C021 122.2(6) . . ?
C023 C01H P001 120.6(2) . . ?
C023 C01H C02K 120.0 . . ?
C02K C01H P001 119.3(2) . . ?
C01H C023 H023 120.0 . . ?
C01H C023 C02C 120.0 . . ?
C02C C023 H023 120.0 . . ?
C023 C02C H02V 120.0 . . ?
C023 C02C C02L 120.0 . . ?
C02L C02C H02V 120.0 . . ?
C02C C02L H02W 120.0 . . ?
C02V C02L C02C 120.0 . . ?
C02V C02L H02W 120.0 . . ?
C02L C02V H02Z 120.0 . . ?
C02L C02V C02K 120.0 . . ?
C02K C02V H02Z 120.0 . . ?
C01H C02K H02 120.0 . . ?
C02V C02K C01H 120.0 . . ?
C02V C02K H02 120.0 . . ?
C017 C01I O00G 118.4(5) . . ?
C020 C01I O00G 116.5(6) . . ?
C020 C01I C017 125.0(6) . . ?
C014 C01J C01M 123.3(6) . . ?
C01U C01J C014 117.0(6) . . ?
C01U C01J C01M 119.7(6) . . ?
C014 C01K O00A 118.4(5) . . ?
C014 C01K C01G 126.1(6) . . ?
C01G C01K O00A 115.4(6) . . ?
C015 C01L C02F 121.8(6) . . ?
C01B C01L C015 117.0(5) . . ?
C01B C01L C02F 121.3(5) . . ?
C01J C01M H01C 108.2 . . ?
C01J C01M H01D 108.2 . . ?
C01J C01M C01O 116.5(5) . . ?
H01C C01M H01D 107.3 . . ?
C01O C01M H01C 108.2 . . ?
C01O C01M H01D 108.2 . . ?
C01A C01N H01E 108.1 . . ?
C01A C01N H01F 108.1 . . ?
C01A C01N C01P 116.9(5) . . ?
H01E C01N H01F 107.3 . . ?
C01P C01N H01E 108.1 . . ?
C01P C01N H01F 108.1 . . ?
C01P C01O C01M 123.3(6) . . ?
C01X C01O C01M 119.8(6) . . ?
C01X C01O C01P 116.9(6) . . ?
C01O C01P C01N 123.4(6) . . ?
C026 C01P C01N 119.3(6) . . ?
C026 C01P C01O 117.2(6) . . ?
C018 C01Q O00B 119.7(5) . . ?
C018 C01Q C02A 125.5(6) . . ?
C02A C01Q O00B 114.5(6) . . ?
O00Q C01R C024 109.4(6) . . ?
O00R C01R O00Q 122.1(6) . . ?
O00R C01R C024 128.4(7) . . ?
C01G C01S C02E 121.1(6) . . ?
C01U C01S C01G 117.2(6) . . ?
C01U C01S C02E 121.7(6) . . ?
C015 C01T H01S 109.5 . . ?
C015 C01T H01T 109.5 . . ?
C015 C01T H01U 109.5 . . ?
H01S C01T H01T 109.5 . . ?
H01S C01T H01U 109.5 . . ?
H01T C01T H01U 109.5 . . ?
C01J C01U O00H 118.3(6) . . ?
C01S C01U O00H 115.8(5) . . ?
C01S C01U C01J 125.9(6) . . ?
C02M C01V P002 123.0(3) . . ?
C02M C01V C034 120.0 . . ?
C034 C01V P002 117.0(3) . . ?
C01V C02M H1 120.0 . . ?
C01V C02M C039 120.0 . . ?
C039 C02M H1 120.0 . . ?
C02M C039 H039 120.0 . . ?
C037 C039 C02M 120.0 . . ?
C037 C039 H039 120.0 . . ?
C039 C037 H037 120.0 . . ?
C03E C037 C039 120.0 . . ?
C03E C037 H037 120.0 . . ?
C037 C03E H03E 120.0 . . ?
C037 C03E C034 120.0 . . ?
C034 C03E H03E 120.0 . . ?
C01V C034 H034 120.0 . . ?
C03E C034 C01V 120.0 . . ?
C03E C034 H034 120.0 . . ?
C01A C01W O00M 118.0(6) . . ?
C022 C01W O00M 116.8(6) . . ?
C022 C01W C01A 124.9(6) . . ?
C01O C01X O00J 119.0(6) . . ?
C01Z C01X O00J 115.9(6) . . ?
C01Z C01X C01O 125.0(7) . . ?
O00P C01Y C02B 111.3(6) . . ?
O00S C01Y O00P 122.9(6) . . ?
O00S C01Y C02B 125.7(7) . . ?
C01X C01Z C02J 118.3(7) . . ?
C01X C01Z C02Q 120.8(7) . . ?
C02J C01Z C02Q 120.9(7) . . ?
C01I C020 C029 120.8(6) . . ?
C022 C020 C01I 118.0(6) . . ?
C022 C020 C029 121.2(6) . . ?
C01G C021 H02A 109.5 . . ?
C01G C021 H02B 109.5 . . ?
C01G C021 H02C 109.5 . . ?
H02A C021 H02B 109.5 . . ?
H02A C021 H02C 109.5 . . ?
H02B C021 H02C 109.5 . . ?
C01W C022 C027 119.9(7) . . ?
C020 C022 C01W 118.0(6) . . ?
C020 C022 C027 122.1(7) . . ?
C01R C024 H12 109.5 . . ?
C01R C024 H 109.5 . . ?
C01R C024 HA 109.5 . . ?
H12 C024 H 109.5 . . ?
H12 C024 HA 109.5 . . ?
H C024 HA 109.5 . . ?
C02N C025 P005 117.4(3) . . ?
C02N C025 C02H 120.0 . . ?
C02H C025 P005 122.4(3) . . ?
C025 C02N H02N 120.0 . . ?
C02X C02N C025 120.0 . . ?
C02X C02N H02N 120.0 . . ?
C02N C02X H02X 120.0 . . ?
C02N C02X C02Y 120.0 . . ?
C02Y C02X H02X 120.0 . . ?
C02X C02Y H02Y 120.0 . . ?
C02X C02Y C02U 120.0 . . ?
C02U C02Y H02Y 120.0 . . ?
C02Y C02U H02U 120.0 . . ?
C02H C02U C02Y 120.0 . . ?
C02H C02U H02U 120.0 . . ?
C025 C02H H02H 120.0 . . ?
C02U C02H C025 120.0 . . ?
C02U C02H H02H 120.0 . . ?
C01P C026 O00N 118.5(7) . . ?
C02J C026 O00N 115.5(6) . . ?
C02J C026 C01P 125.8(7) . . ?
C022 C027 H02D 109.5 . . ?
C022 C027 H02E 109.5 . . ?
C022 C027 H02F 109.5 . . ?
H02D C027 H02E 109.5 . . ?
H02D C027 H02F 109.5 . . ?
H02E C027 H02F 109.5 . . ?
C01F C028 C02A 117.7(6) . . ?
C01F C028 C02T 120.5(6) . . ?
C02A C028 C02T 121.7(7) . . ?
C020 C029 H02G 109.5 . . ?
C020 C029 H02I 109.5 . . ?
C020 C029 H02J 109.5 . . ?
H02G C029 H02I 109.5 . . ?
H02G C029 H02J 109.5 . . ?
H02I C029 H02J 109.5 . . ?
C01Q C02A C028 116.7(6) . . ?
C01Q C02A C02S 121.0(6) . . ?
C028 C02A C02S 122.4(6) . . ?
C01Y C02B H10 109.5 . . ?
C01Y C02B HB 109.5 . . ?
C01Y C02B HC 109.5 . . ?
H10 C02B HB 109.5 . . ?
H10 C02B HC 109.5 . . ?
HB C02B HC 109.5 . . ?
C02R C02D P004 122.8(3) . . ?
C02R C02D C033 120.0 . . ?
C033 C02D P004 117.2(3) . . ?
C02D C02R H3 120.0 . . ?
C03B C02R C02D 120.0 . . ?
C03B C02R H3 120.0 . . ?
C02R C03B H03B 120.0 . . ?
C032 C03B C02R 120.0 . . ?
C032 C03B H03B 120.0 . . ?
C03B C032 H032 120.0 . . ?
C03B C032 C03G 120.0 . . ?
C03G C032 H032 120.0 . . ?
C032 C03G H03G 120.0 . . ?
C033 C03G C032 120.0 . . ?
C033 C03G H03G 120.0 . . ?
C02D C033 H033 120.0 . . ?
C03G C033 C02D 120.0 . . ?
C03G C033 H033 120.0 . . ?
C01S C02E H02K 109.5 . . ?
C01S C02E H02L 109.5 . . ?
C01S C02E H02M 109.5 . . ?
H02K C02E H02L 109.5 . . ?
H02K C02E H02M 109.5 . . ?
H02L C02E H02M 109.5 . . ?
C01L C02F H5 109.5 . . ?
C01L C02F HD 109.5 . . ?
C01L C02F HE 109.5 . . ?
H5 C02F HD 109.5 . . ?
H5 C02F HE 109.5 . . ?
HD C02F HE 109.5 . . ?
C4B C02G P003 122.2(4) . . ?
C4B C02G C6A 120.0 . . ?
C6A C02G P003 117.8(4) . . ?
C6B C02G P003 120.2(13) . . ?
C6B C02G C4A 125.3(16) . . ?
C4A C02G P003 114.3(10) . . ?
C02G C4B H4B 120.0 . . ?
C02G C4B C2B 120.0 . . ?
C2B C4B H4B 120.0 . . ?
C4B C2B H2B 120.0 . . ?
C4B C2B C1 120.0 . . ?
C1 C2B H2B 120.0 . . ?
C2B C1 H1B 120.0 . . ?
C2B C1 C7A 120.0 . . ?
C7A C1 H1B 120.0 . . ?
C7B C1 H1A 123.5 . . ?
C7B C1 C2A 113.0(15) . . ?
C2A C1 H1A 123.5 . . ?
C1 C7A H7A 120.0 . . ?
C6A C7A C1 120.0 . . ?
C6A C7A H7A 120.0 . . ?
C02G C6A H6A 120.0 . . ?
C7A C6A C02G 120.0 . . ?
C7A C6A H6A 120.0 . . ?
O00Q C02I C3 115.7(8) . . ?
C5 C02I O00Q 119.1(8) . . ?
C5 C02I C3 125.1(9) . . ?
C01Z C02J C02P 122.1(7) . . ?
C026 C02J C01Z 116.7(6) . . ?
C026 C02J C02P 121.1(7) . . ?
C035 C02O O00P 119.8(9) . . ?
C035 C02O C038 122.3(9) . . ?
C038 C02O O00P 117.9(8) . . ?
C02J C02P H02O 109.5 . . ?
C02J C02P H02P 109.5 . . ?
C02J C02P H02Q 109.5 . . ?
H02O C02P H02P 109.5 . . ?
H02O C02P H02Q 109.5 . . ?
H02P C02P H02Q 109.5 . . ?
C01Z C02Q H02R 109.5 . . ?
C01Z C02Q H02S 109.5 . . ?
C01Z C02Q H02T 109.5 . . ?
H02R C02Q H02S 109.5 . . ?
H02R C02Q H02T 109.5 . . ?
H02S C02Q H02T 109.5 . . ?
C02A C02S H8 109.5 . . ?
C02A C02S HF 109.5 . . ?
C02A C02S HG 109.5 . . ?
H8 C02S HF 109.5 . . ?
H8 C02S HG 109.5 . . ?
HF C02S HG 109.5 . . ?
C028 C02T H9 109.5 . . ?
C028 C02T HH 109.5 . . ?
C028 C02T HI 109.5 . . ?
H9 C02T HH 109.5 . . ?
H9 C02T HI 109.5 . . ?
HH C02T HI 109.5 . . ?
C03C C02Z P006 122.5(8) . . ?
C03C C02Z C0 118.6(9) . . ?
C03C C02Z C6 112(2) . . ?
C0 C02Z P006 118.8(9) . . ?
C6 C02Z P006 115(3) . . ?
C035 C031 H031 120.9 . . ?
C036 C031 H031 120.9 . . ?
C036 C031 C035 118.3(14) . . ?
C02O C035 C031 118.3(12) . . ?
C02O C035 H035 120.8 . . ?
C031 C035 H035 120.8 . . ?
C031 C036 H036 118.4 . . ?
C031 C036 C03H 123.1(15) . . ?
C03H C036 H036 118.4 . . ?
C02O C038 H038 120.3 . . ?
C03H C038 C02O 119.4(11) . . ?
C03H C038 H038 120.3 . . ?
C02Z C03C H03C 119.0 . . ?
C02Z C03C C03D 122.0(12) . . ?
C03D C03C H03C 119.0 . . ?
C03C C03D H03A 120.9 . . ?
C03C C03D H03D 121.6 . . ?
C4 C03D C03C 118.3(14) . . ?
C4 C03D H03A 120.9 . . ?
C11 C03D C03C 117(4) . . ?
C11 C03D H03D 121.6 . . ?
C036 C03H H03H 120.7 . . ?
C038 C03H C036 118.6(13) . . ?
C038 C03H H03H 120.7 . . ?
C03D C4 H4 119.4 . . ?
C03D C4 C2 121.2(16) . . ?
C2 C4 H4 119.4 . . ?
C02Z C0 H0 120.3 . . ?
C2 C0 C02Z 119.3(15) . . ?
C2 C0 H0 120.3 . . ?
C4 C2 C0 120.2(18) . . ?
C4 C2 H2 119.9 . . ?
C0 C2 H2 119.9 . . ?
C02G C6B H6B 117.6 . . ?
C02G C6B C7B 125(2) . . ?
C7B C6B H6B 117.6 . . ?
C1 C7B H7B 119.6 . . ?
C6B C7B C1 121(2) . . ?
C6B C7B H7B 119.6 . . ?
C02I C3 H3A 121.2 . . ?
C10 C3 C02I 117.6(11) . . ?
C10 C3 H3A 121.2 . . ?
C02I C5 H5A 121.7 . . ?
C02I C5 C8 116.6(12) . . ?
C8 C5 H5A 121.7 . . ?
C5 C8 H8A 119.4 . . ?
C9 C8 C5 121.1(15) . . ?
C9 C8 H8A 119.4 . . ?
C8 C9 H9A 120.1 . . ?
C8 C9 C10 119.7(13) . . ?
C10 C9 H9A 120.1 . . ?
C3 C10 C9 119.9(13) . . ?
C3 C10 H10A 120.1 . . ?
C9 C10 H10A 120.1 . . ?
C02G C4A H4A 126.3 . . ?
C2A C4A C02G 107.4(18) . . ?
C2A C4A H4A 126.3 . . ?
C1 C2A H2A 116.4 . . ?
C4A C2A C1 127.3(19) . . ?
C4A C2A H2A 116.4 . . ?
C02Z C6 H6 118.4 . . ?
C7 C6 C02Z 123(5) . . ?
C7 C6 H6 118.4 . . ?
C6 C7 H7 121.9 . . ?
C11 C7 C6 116(7) . . ?
C11 C7 H7 121.9 . . ?
C03D C11 C7 122(7) . . ?
C03D C11 H11 118.8 . . ?
C7 C11 H11 118.8 . . ?

loop_
_geom_bond_atom_site_label_1
_geom_bond_atom_site_label_2
_geom_bond_distance
_geom_bond_site_symmetry_2
_geom_bond_publ_flag
P001 O007 1.579(4) . ?
P001 O009 1.581(4) . ?
P001 O00D 1.467(4) . ?
P001 C01H 1.790(3) . ?
P002 O008 1.587(4) . ?
P002 O00B 1.596(4) . ?
P002 O00C 1.463(4) . ?
P002 C01V 1.767(4) . ?
P003 O00A 1.591(4) . ?
P003 O00G 1.587(4) . ?
P003 O00I 1.457(4) . ?
P003 C02G 1.790(5) . ?
P004 O00E 1.598(5) . ?
P004 O00F 1.587(5) . ?
P004 O00O 1.461(4) . ?
P004 C02D 1.755(4) . ?
P005 O00H 1.591(5) . ?
P005 O00J 1.583(5) . ?
P005 O00L 1.461(4) . ?
P005 C025 1.783(4) . ?
P006 O00K 1.455(5) . ?
P006 O00M 1.582(5) . ?
P006 O00N 1.590(5) . ?
P006 C02Z 1.778(8) . ?
O007 C00V 1.425(6) . ?
O008 C00X 1.420(6) . ?
O009 C019 1.432(7) . ?
O00A C01K 1.423(7) . ?
O00B C01Q 1.429(7) . ?
O00E C01B 1.429(7) . ?
O00F C01F 1.415(7) . ?
O00G C01I 1.412(7) . ?
O00H C01U 1.429(7) . ?
O00J C01X 1.419(8) . ?
O00M C01W 1.408(7) . ?
O00N C026 1.432(8) . ?
O00P C01Y 1.348(8) . ?
O00P C02O 1.415(9) . ?
O00Q C01R 1.367(8) . ?
O00Q C02I 1.391(8) . ?
O00R C01R 1.197(7) . ?
O00S C01Y 1.196(7) . ?
C00T C00U 1.395(8) . ?
C00T C00V 1.401(7) . ?
C00T C010 1.512(7) . ?
C00U C00X 1.390(8) . ?
C00U C016 1.527(7) . ?
C00V C00W 1.397(7) . ?
C00W C011 1.372(7) . ?
C00W C01C 1.504(7) . ?
C00X C011 1.386(7) . ?
C00Y C00Z 1.400(7) . ?
C00Y C010 1.533(7) . ?
C00Y C019 1.380(8) . ?
C00Z C013 1.519(8) . ?
C00Z C01B 1.399(8) . ?
C010 H01G 0.9900 . ?
C010 H01H 0.9900 . ?
C011 C01E 1.500(7) . ?
C012 C013 1.515(8) . ?
C012 C018 1.412(8) . ?
C012 C01F 1.403(8) . ?
C013 H01I 0.9900 . ?
C013 H01J 0.9900 . ?
C014 C01D 1.530(8) . ?
C014 C01J 1.404(8) . ?
C014 C01K 1.381(8) . ?
C015 C019 1.385(8) . ?
C015 C01L 1.398(8) . ?
C015 C01T 1.500(8) . ?
C016 H01K 0.9900 . ?
C016 H01L 0.9900 . ?
C016 C018 1.537(8) . ?
C017 C01A 1.414(8) . ?
C017 C01D 1.518(8) . ?
C017 C01I 1.392(9) . ?
C018 C01Q 1.368(8) . ?
C01A C01N 1.518(9) . ?
C01A C01W 1.403(9) . ?
C01B C01L 1.380(8) . ?
C01C H01M 0.9800 . ?
C01C H01N 0.9800 . ?
C01C H01O 0.9800 . ?
C01D H01A 0.9900 . ?
C01D H01B 0.9900 . ?
C01E H01P 0.9800 . ?
C01E H01Q 0.9800 . ?
C01E H01R 0.9800 . ?
C01F C028 1.375(9) . ?
C01G C01K 1.385(8) . ?
C01G C01S 1.407(9) . ?
C01G C021 1.510(9) . ?
C01H C023 1.3900 . ?
C01H C02K 1.3900 . ?
C023 H023 0.9500 . ?
C023 C02C 1.3900 . ?
C02C H02V 0.9500 . ?
C02C C02L 1.3900 . ?
C02L H02W 0.9500 . ?
C02L C02V 1.3900 . ?
C02V H02Z 0.9500 . ?
C02V C02K 1.3900 . ?
C02K H02 0.9500 . ?
C01I C020 1.391(8) . ?
C01J C01M 1.525(8) . ?
C01J C01U 1.393(8) . ?
C01L C02F 1.506(8) . ?
C01M H01C 0.9900 . ?
C01M H01D 0.9900 . ?
C01M C01O 1.528(8) . ?
C01N H01E 0.9900 . ?
C01N H01F 0.9900 . ?
C01N C01P 1.534(9) . ?
C01O C01P 1.402(9) . ?
C01O C01X 1.392(9) . ?
C01P C026 1.389(9) . ?
C01Q C02A 1.403(8) . ?
C01R C024 1.465(9) . ?
C01S C01U 1.375(9) . ?
C01S C02E 1.508(8) . ?
C01T H01S 0.9800 . ?
C01T H01T 0.9800 . ?
C01T H01U 0.9800 . ?
C01V C02M 1.3900 . ?
C01V C034 1.3900 . ?
C02M H1 0.9500 . ?
C02M C039 1.3900 . ?
C039 H039 0.9500 . ?
C039 C037 1.3900 . ?
C037 H037 0.9500 . ?
C037 C03E 1.3900 . ?
C03E H03E 0.9500 . ?
C03E C034 1.3900 . ?
C034 H034 0.9500 . ?
C01W C022 1.394(9) . ?
C01X C01Z 1.383(9) . ?
C01Y C02B 1.485(9) . ?
C01Z C02J 1.390(10) . ?
C01Z C02Q 1.510(10) . ?
C020 C022 1.376(9) . ?
C020 C029 1.506(9) . ?
C021 H02A 0.9800 . ?
C021 H02B 0.9800 . ?
C021 H02C 0.9800 . ?
C022 C027 1.499(9) . ?
C024 H12 0.9800 . ?
C024 H 0.9800 . ?
C024 HA 0.9800 . ?
C025 C02N 1.3900 . ?
C025 C02H 1.3900 . ?
C02N H02N 0.9500 . ?
C02N C02X 1.3900 . ?
C02X H02X 0.9500 . ?
C02X C02Y 1.3900 . ?
C02Y H02Y 0.9500 . ?
C02Y C02U 1.3900 . ?
C02U H02U 0.9500 . ?
C02U C02H 1.3900 . ?
C02H H02H 0.9500 . ?
C026 C02J 1.381(10) . ?
C027 H02D 0.9800 . ?
C027 H02E 0.9800 . ?
C027 H02F 0.9800 . ?
C028 C02A 1.407(9) . ?
C028 C02T 1.506(9) . ?
C029 H02G 0.9800 . ?
C029 H02I 0.9800 . ?
C029 H02J 0.9800 . ?
C02A C02S 1.497(9) . ?
C02B H10 0.9800 . ?
C02B HB 0.9800 . ?
C02B HC 0.9800 . ?
C02D C02R 1.3900 . ?
C02D C033 1.3900 . ?
C02R H3 0.9500 . ?
C02R C03B 1.3900 . ?
C03B H03B 0.9500 . ?
C03B C032 1.3900 . ?
C032 H032 0.9500 . ?
C032 C03G 1.3900 . ?
C03G H03G 0.9500 . ?
C03G C033 1.3900 . ?
C033 H033 0.9500 . ?
C02E H02K 0.9800 . ?
C02E H02L 0.9800 . ?
C02E H02M 0.9800 . ?
C02F H5 0.9800 . ?
C02F HD 0.9800 . ?
C02F HE 0.9800 . ?
C02G C4B 1.3900 . ?
C02G C6A 1.3900 . ?
C02G C6B 1.24(2) . ?
C02G C4A 1.45(2) . ?
C4B H4B 0.9500 . ?
C4B C2B 1.3900 . ?
C2B H2B 0.9500 . ?
C2B C1 1.3900 . ?
C1 H1B 0.9500 . ?
C1 H1A 0.9500 . ?
C1 C7A 1.3900 . ?
C1 C7B 1.3950(11) . ?
C1 C2A 1.3951(11) . ?
C7A H7A 0.9500 . ?
C7A C6A 1.3900 . ?
C6A H6A 0.9500 . ?
C02I C3 1.398(11) . ?
C02I C5 1.335(11) . ?
C02J C02P 1.500(9) . ?
C02O C035 1.348(12) . ?
C02O C038 1.370(12) . ?
C02P H02O 0.9800 . ?
C02P H02P 0.9800 . ?
C02P H02Q 0.9800 . ?
C02Q H02R 0.9800 . ?
C02Q H02S 0.9800 . ?
C02Q H02T 0.9800 . ?
C02S H8 0.9800 . ?
C02S HF 0.9800 . ?
C02S HG 0.9800 . ?
C02T H9 0.9800 . ?
C02T HH 0.9800 . ?
C02T HI 0.9800 . ?
C02Z C03C 1.356(13) . ?
C02Z C0 1.406(15) . ?
C02Z C6 1.41(2) . ?
C031 H031 0.9500 . ?
C031 C035 1.406(16) . ?
C031 C036 1.343(18) . ?
C035 H035 0.9500 . ?
C036 H036 0.9500 . ?
C036 C03H 1.363(18) . ?
C038 H038 0.9500 . ?
C038 C03H 1.358(13) . ?
C03C H03C 0.9500 . ?
C03C C03D 1.406(13) . ?
C03D H03A 0.9500 . ?
C03D H03D 0.9500 . ?
C03D C4 1.36(2) . ?
C03D C11 1.36(3) . ?
C03H H03H 0.9500 . ?
C4 H4 0.9500 . ?
C4 C2 1.38(2) . ?
C0 H0 0.9500 . ?
C0 C2 1.387(14) . ?
C2 H2 0.9500 . ?
C6B H6B 0.9500 . ?
C6B C7B 1.35(3) . ?
C7B H7B 0.9500 . ?
C3 H3A 0.9500 . ?
C3 C10 1.376(12) . ?
C5 H5A 0.9500 . ?
C5 C8 1.414(15) . ?
C8 H8A 0.9500 . ?
C8 C9 1.38(2) . ?
C9 H9A 0.9500 . ?
C9 C10 1.406(19) . ?
C10 H10A 0.9500 . ?
C4A H4A 0.9500 . ?
C4A C2A 1.48(3) . ?
C2A H2A 0.9500 . ?
C6 H6 0.9500 . ?
C6 C7 1.40(2) . ?
C7 H7 0.9500 . ?
C7 C11 1.38(3) . ?
C11 H11 0.9500 . ?

loop_
_geom_torsion_atom_site_label_1
_geom_torsion_atom_site_label_2
_geom_torsion_atom_site_label_3
_geom_torsion_atom_site_label_4
_geom_torsion
_geom_torsion_site_symmetry_1
_geom_torsion_site_symmetry_2
_geom_torsion_site_symmetry_3
_geom_torsion_site_symmetry_4
_geom_torsion_publ_flag
P001 O007 C00V C00T 84.5(5) . . . . ?
P001 O007 C00V C00W -99.7(5) . . . . ?
P001 O009 C019 C00Y -82.3(6) . . . . ?
P001 O009 C019 C015 102.5(5) . . . . ?
P001 C01H C023 C02C 176.5(4) . . . . ?
P001 C01H C02K C02V -176.5(4) . . . . ?
P002 O008 C00X C00U -81.5(6) . . . . ?
P002 O008 C00X C011 102.8(5) . . . . ?
P002 O00B C01Q C018 80.0(6) . . . . ?
P002 O00B C01Q C02A -105.1(5) . . . . ?
P002 C01V C02M C039 179.8(4) . . . . ?
P002 C01V C034 C03E -179.8(4) . . . . ?
P003 O00A C01K C014 85.1(6) . . . . ?
P003 O00A C01K C01G -98.7(6) . . . . ?
P003 O00G C01I C017 -84.2(6) . . . . ?
P003 O00G C01I C020 99.4(5) . . . . ?
P003 C02G C4B C2B -179.7(5) . . . . ?
P003 C02G C6A C7A 179.7(5) . . . . ?
P003 C02G C6B C7B -178(2) . . . . ?
P003 C02G C4A C2A 177.4(14) . . . . ?
P004 O00E C01B C00Z 79.5(6) . . . . ?
P004 O00E C01B C01L -105.2(5) . . . . ?
P004 O00F C01F C012 -79.4(6) . . . . ?
P004 O00F C01F C028 102.8(6) . . . . ?
P004 C02D C02R C03B -176.7(4) . . . . ?
P004 C02D C033 C03G 176.9(4) . . . . ?
P005 O00H C01U C01J -82.7(6) . . . . ?
P005 O00H C01U C01S 100.0(6) . . . . ?
P005 O00J C01X C01O 80.3(6) . . . . ?
P005 O00J C01X C01Z -103.4(6) . . . . ?
P005 C025 C02N C02X -175.1(3) . . . . ?
P005 C025 C02H C02U 174.8(4) . . . . ?
P006 O00M C01W C01A 81.4(6) . . . . ?
P006 O00M C01W C022 -103.5(6) . . . . ?
P006 O00N C026 C01P -82.2(7) . . . . ?
P006 O00N C026 C02J 102.2(6) . . . . ?
P006 C02Z C03C C03D 175.7(8) . . . . ?
P006 C02Z C0 C2 -176.5(11) . . . . ?
P006 C02Z C6 C7 -171(6) . . . . ?
O007 P001 O009 C019 89.1(4) . . . . ?
O007 P001 C01H C023 137.9(3) . . . . ?
O007 P001 C01H C02K -45.6(3) . . . . ?
O007 C00V C00W C011 -172.7(4) . . . . ?
O007 C00V C00W C01C 5.1(7) . . . . ?
O008 P002 O00B C01Q -93.0(4) . . . . ?
O008 P002 C01V C02M -91.8(4) . . . . ?
O008 P002 C01V C034 88.0(4) . . . . ?
O008 C00X C011 C00W 173.2(5) . . . . ?
O008 C00X C011 C01E -5.1(8) . . . . ?
O009 P001 O007 C00V -90.0(4) . . . . ?
O009 P001 C01H C023 29.9(3) . . . . ?
O009 P001 C01H C02K -153.5(3) . . . . ?
O00A P003 O00G C01I 92.8(5) . . . . ?
O00A P003 C02G C4B 79.5(5) . . . . ?
O00A P003 C02G C6A -100.2(5) . . . . ?
O00A P003 C02G C6B -155.8(15) . . . . ?
O00A P003 C02G C4A 20.0(12) . . . . ?
O00B P002 O008 C00X 94.8(4) . . . . ?
O00B P002 C01V C02M 16.0(4) . . . . ?
O00B P002 C01V C034 -164.2(3) . . . . ?
O00B C01Q C02A C028 -175.4(6) . . . . ?
O00B C01Q C02A C02S 5.4(10) . . . . ?
O00C P002 O008 C00X -31.5(5) . . . . ?
O00C P002 O00B C01Q 33.7(5) . . . . ?
O00C P002 C01V C02M 142.2(4) . . . . ?
O00C P002 C01V C034 -38.0(4) . . . . ?
O00D P001 O007 C00V 37.3(5) . . . . ?
O00D P001 O009 C019 -38.1(5) . . . . ?
O00D P001 C01H C023 -96.0(3) . . . . ?
O00D P001 C01H C02K 80.5(3) . . . . ?
O00E P004 O00F C01F 97.0(5) . . . . ?
O00E P004 C02D C02R 24.0(4) . . . . ?
O00E P004 C02D C033 -152.8(3) . . . . ?
O00E C01B C01L C015 -176.1(5) . . . . ?
O00E C01B C01L C02F 4.1(8) . . . . ?
O00F P004 O00E C01B -96.5(4) . . . . ?
O00F P004 C02D C02R -83.0(4) . . . . ?
O00F P004 C02D C033 100.2(4) . . . . ?
O00F C01F C028 C02A 178.2(6) . . . . ?
O00F C01F C028 C02T 0.5(10) . . . . ?
O00G P003 O00A C01K -93.3(4) . . . . ?
O00G P003 C02G C4B -27.3(6) . . . . ?
O00G P003 C02G C6A 152.9(5) . . . . ?
O00G P003 C02G C6B 97.4(15) . . . . ?
O00G P003 C02G C4A -86.9(12) . . . . ?
O00G C01I C020 C022 174.5(5) . . . . ?
O00G C01I C020 C029 -4.5(8) . . . . ?
O00H P005 O00J C01X -95.0(5) . . . . ?
O00H P005 C025 C02N 169.8(3) . . . . ?
O00H P005 C025 C02H -5.2(3) . . . . ?
O00I P003 O00A C01K 33.4(5) . . . . ?
O00I P003 O00G C01I -33.7(5) . . . . ?
O00I P003 C02G C4B -154.1(5) . . . . ?
O00I P003 C02G C6A 26.2(6) . . . . ?
O00I P003 C02G C6B -29.3(16) . . . . ?
O00I P003 C02G C4A 146.4(12) . . . . ?
O00J P005 O00H C01U 95.6(4) . . . . ?
O00J P005 C025 C02N -83.3(3) . . . . ?
O00J P005 C025 C02H 101.8(3) . . . . ?
O00J C01X C01Z C02J -176.9(6) . . . . ?
O00J C01X C01Z C02Q 2.3(9) . . . . ?
O00K P006 O00M C01W 34.9(6) . . . . ?
O00K P006 O00N C026 -34.8(6) . . . . ?
O00K P006 C02Z C03C -92.7(8) . . . . ?
O00K P006 C02Z C0 90.1(12) . . . . ?
O00K P006 C02Z C6 48(4) . . . . ?
O00L P005 O00H C01U -30.9(5) . . . . ?
O00L P005 O00J C01X 31.3(5) . . . . ?
O00L P005 C025 C02N 43.6(4) . . . . ?
O00L P005 C025 C02H -131.4(3) . . . . ?
O00M P006 O00N C026 92.2(5) . . . . ?
O00M P006 C02Z C03C 140.7(8) . . . . ?
O00M P006 C02Z C0 -36.4(12) . . . . ?
O00M P006 C02Z C6 -79(4) . . . . ?
O00M C01W C022 C020 -172.2(5) . . . . ?
O00M C01W C022 C027 7.0(8) . . . . ?
O00N P006 O00M C01W -91.8(5) . . . . ?
O00N P006 C02Z C03C 32.9(8) . . . . ?
O00N P006 C02Z C0 -144.2(12) . . . . ?
O00N P006 C02Z C6 174(4) . . . . ?
O00N C026 C02J C01Z 174.3(6) . . . . ?
O00N C026 C02J C02P -2.1(10) . . . . ?
O00O P004 O00E C01B 29.0(5) . . . . ?
O00O P004 O00F C01F -29.6(5) . . . . ?
O00O P004 C02D C02R 151.4(4) . . . . ?
O00O P004 C02D C033 -25.4(4) . . . . ?
O00P C02O C035 C031 -178.1(8) . . . . ?
O00P C02O C038 C03H 178.0(8) . . . . ?
O00Q C02I C3 C10 -176.3(7) . . . . ?
O00Q C02I C5 C8 177.0(7) . . . . ?
C00T C00U C00X O008 -173.1(4) . . . . ?
C00T C00U C00X C011 2.1(8) . . . . ?
C00T C00U C016 C018 -97.4(6) . . . . ?
C00T C00V C00W C011 2.6(8) . . . . ?
C00T C00V C00W C01C -179.5(5) . . . . ?
C00U C00T C00V O007 172.7(4) . . . . ?
C00U C00T C00V C00W -2.6(8) . . . . ?
C00U C00T C010 C00Y 93.7(6) . . . . ?
C00U C00X C011 C00W -2.2(8) . . . . ?
C00U C00X C011 C01E 179.6(5) . . . . ?
C00U C016 C018 C012 93.7(6) . . . . ?
C00U C016 C018 C01Q -90.3(7) . . . . ?
C00V C00T C00U C00X 0.2(7) . . . . ?
C00V C00T C00U C016 -176.0(5) . . . . ?
C00V C00T C010 C00Y -88.3(6) . . . . ?
C00V C00W C011 C00X -0.2(8) . . . . ?
C00V C00W C011 C01E 178.0(5) . . . . ?
C00X C00U C016 C018 86.5(6) . . . . ?
C00Y C00Z C013 C012 97.0(7) . . . . ?
C00Y C00Z C01B O00E 173.7(5) . . . . ?
C00Y C00Z C01B C01L -1.0(9) . . . . ?
C00Z C00Y C010 C00T -93.8(6) . . . . ?
C00Z C00Y C019 O009 -173.1(5) . . . . ?
C00Z C00Y C019 C015 1.4(9) . . . . ?
C00Z C01B C01L C015 -1.2(9) . . . . ?
C00Z C01B C01L C02F 179.0(6) . . . . ?
C010 C00T C00U C00X 178.2(5) . . . . ?
C010 C00T C00U C016 2.0(8) . . . . ?
C010 C00T C00V O007 -5.4(7) . . . . ?
C010 C00T C00V C00W 179.3(5) . . . . ?
C010 C00Y C00Z C013 -2.0(8) . . . . ?
C010 C00Y C00Z C01B -176.2(5) . . . . ?
C010 C00Y C019 O009 4.1(8) . . . . ?
C010 C00Y C019 C015 178.7(5) . . . . ?
C012 C018 C01Q O00B 175.3(5) . . . . ?
C012 C018 C01Q C02A 0.9(9) . . . . ?
C012 C01F C028 C02A 0.6(11) . . . . ?
C012 C01F C028 C02T -177.1(6) . . . . ?
C013 C00Z C01B O00E -0.7(8) . . . . ?
C013 C00Z C01B C01L -175.5(6) . . . . ?
C013 C012 C018 C016 -0.9(8) . . . . ?
C013 C012 C018 C01Q -177.0(5) . . . . ?
C013 C012 C01F O00F -1.2(8) . . . . ?
C013 C012 C01F C028 176.4(6) . . . . ?
C014 C01J C01M C01O -94.3(7) . . . . ?
C014 C01J C01U O00H -174.9(5) . . . . ?
C014 C01J C01U C01S 2.1(9) . . . . ?
C016 C00U C00X O008 3.2(7) . . . . ?
C016 C00U C00X C011 178.5(5) . . . . ?
C016 C018 C01Q O00B -0.9(8) . . . . ?
C016 C018 C01Q C02A -175.2(6) . . . . ?
C017 C01A C01N C01P 96.0(7) . . . . ?
C017 C01A C01W O00M 173.0(5) . . . . ?
C017 C01A C01W C022 -1.6(9) . . . . ?
C017 C01I C020 C022 -1.5(9) . . . . ?
C017 C01I C020 C029 179.4(6) . . . . ?
C018 C012 C013 C00Z -92.4(7) . . . . ?
C018 C012 C01F O00F -178.0(5) . . . . ?
C018 C012 C01F C028 -0.4(9) . . . . ?
C018 C01Q C02A C028 -0.8(10) . . . . ?
C018 C01Q C02A C02S 180.0(7) . . . . ?
C019 C00Y C00Z C013 175.2(5) . . . . ?
C019 C00Y C00Z C01B 1.0(8) . . . . ?
C019 C00Y C010 C00T 89.2(6) . . . . ?
C019 C015 C01L C01B 3.4(8) . . . . ?
C019 C015 C01L C02F -176.9(6) . . . . ?
C01A C017 C01D C014 -94.0(7) . . . . ?
C01A C017 C01I O00G -173.6(5) . . . . ?
C01A C017 C01I C020 2.4(9) . . . . ?
C01A C01N C01P C01O -93.9(7) . . . . ?
C01A C01N C01P C026 89.6(7) . . . . ?
C01A C01W C022 C020 2.5(9) . . . . ?
C01A C01W C022 C027 -178.3(6) . . . . ?
C01B C00Z C013 C012 -89.0(6) . . . . ?
C01C C00W C011 C00X -178.0(5) . . . . ?
C01C C00W C011 C01E 0.2(8) . . . . ?
C01D C014 C01J C01M -0.5(9) . . . . ?
C01D C014 C01J C01U 177.8(5) . . . . ?
C01D C014 C01K O00A -5.5(8) . . . . ?
C01D C014 C01K C01G 178.9(5) . . . . ?
C01D C017 C01A C01N -1.4(9) . . . . ?
C01D C017 C01A C01W -178.3(5) . . . . ?
C01D C017 C01I O00G 4.0(8) . . . . ?
C01D C017 C01I C020 -180.0(5) . . . . ?
C01F C012 C013 C00Z 91.1(6) . . . . ?
C01F C012 C018 C016 175.8(5) . . . . ?
C01F C012 C018 C01Q -0.3(8) . . . . ?
C01F C028 C02A C01Q 0.0(10) . . . . ?
C01F C028 C02A C02S 179.2(7) . . . . ?
C01G C01S C01U O00H 175.4(5) . . . . ?
C01G C01S C01U C01J -1.7(10) . . . . ?
C01H P001 O007 C00V 164.8(4) . . . . ?
C01H P001 O009 C019 -165.3(4) . . . . ?
C01H C023 C02C C02L 0.0 . . . . ?
C023 C01H C02K C02V 0.0 . . . . ?
C023 C02C C02L C02V 0.0 . . . . ?
C02C C02L C02V C02K 0.0 . . . . ?
C02L C02V C02K C01H 0.0 . . . . ?
C02K C01H C023 C02C 0.0 . . . . ?
C01I C017 C01A C01N 176.2(5) . . . . ?
C01I C017 C01A C01W -0.8(8) . . . . ?
C01I C017 C01D C014 88.5(7) . . . . ?
C01I C020 C022 C01W -0.9(8) . . . . ?
C01I C020 C022 C027 179.9(6) . . . . ?
C01J C014 C01D C017 96.1(7) . . . . ?
C01J C014 C01K O00A 171.9(5) . . . . ?
C01J C014 C01K C01G -3.7(9) . . . . ?
C01J C01M C01O C01P 93.3(7) . . . . ?
C01J C01M C01O C01X -89.8(7) . . . . ?
C01K C014 C01D C017 -86.7(7) . . . . ?
C01K C014 C01J C01M -177.8(5) . . . . ?
C01K C014 C01J C01U 0.5(8) . . . . ?
C01K C01G C01S C01U -1.3(9) . . . . ?
C01K C01G C01S C02E 177.6(6) . . . . ?
C01L C015 C019 O009 171.0(5) . . . . ?
C01L C015 C019 C00Y -3.7(9) . . . . ?
C01M C01J C01U O00H 3.5(8) . . . . ?
C01M C01J C01U C01S -179.5(6) . . . . ?
C01M C01O C01P C01N -0.4(9) . . . . ?
C01M C01O C01P C026 176.2(6) . . . . ?
C01M C01O C01X O00J -0.4(9) . . . . ?
C01M C01O C01X C01Z -176.3(6) . . . . ?
C01N C01A C01W O00M -4.1(8) . . . . ?
C01N C01A C01W C022 -178.7(6) . . . . ?
C01N C01P C026 O00N 2.6(9) . . . . ?
C01N C01P C026 C02J 177.7(6) . . . . ?
C01O C01P C026 O00N -174.1(5) . . . . ?
C01O C01P C026 C02J 0.9(10) . . . . ?
C01O C01X C01Z C02J -0.8(10) . . . . ?
C01O C01X C01Z C02Q 178.3(7) . . . . ?
C01P C01O C01X O00J 176.8(5) . . . . ?
C01P C01O C01X C01Z 0.8(10) . . . . ?
C01P C026 C02J C01Z -0.9(11) . . . . ?
C01P C026 C02J C02P -177.3(7) . . . . ?
C01R O00Q C02I C3 -84.4(8) . . . . ?
C01R O00Q C02I C5 98.7(8) . . . . ?
C01S C01G C01K O00A -171.6(5) . . . . ?
C01S C01G C01K C014 4.2(9) . . . . ?
C01T C015 C019 O009 -10.2(8) . . . . ?
C01T C015 C019 C00Y 175.1(6) . . . . ?
C01T C015 C01L C01B -175.4(5) . . . . ?
C01T C015 C01L C02F 4.4(9) . . . . ?
C01U C01J C01M C01O 87.5(7) . . . . ?
C01V P002 O008 C00X -157.5(4) . . . . ?
C01V P002 O00B C01Q 160.2(4) . . . . ?
C01V C02M C039 C037 0.0 . . . . ?
C02M C01V C034 C03E 0.0 . . . . ?
C02M C039 C037 C03E 0.0 . . . . ?
C039 C037 C03E C034 0.0 . . . . ?
C037 C03E C034 C01V 0.0 . . . . ?
C034 C01V C02M C039 0.0 . . . . ?
C01W C01A C01N C01P -87.1(7) . . . . ?
C01X C01O C01P C01N -177.4(6) . . . . ?
C01X C01O C01P C026 -0.8(9) . . . . ?
C01X C01Z C02J C026 0.8(10) . . . . ?
C01X C01Z C02J C02P 177.2(7) . . . . ?
C01Y O00P C02O C035 -102.7(8) . . . . ?
C01Y O00P C02O C038 79.6(9) . . . . ?
C021 C01G C01K O00A 9.6(8) . . . . ?
C021 C01G C01K C014 -174.6(6) . . . . ?
C021 C01G C01S C01U 177.5(6) . . . . ?
C021 C01G C01S C02E -3.6(9) . . . . ?
C025 P005 O00H C01U -157.4(4) . . . . ?
C025 P005 O00J C01X 158.2(4) . . . . ?
C025 C02N C02X C02Y 0.0 . . . . ?
C02N C025 C02H C02U 0.0 . . . . ?
C02N C02X C02Y C02U 0.0 . . . . ?
C02X C02Y C02U C02H 0.0 . . . . ?
C02Y C02U C02H C025 0.0 . . . . ?
C02H C025 C02N C02X 0.0 . . . . ?
C029 C020 C022 C01W 178.1(6) . . . . ?
C029 C020 C022 C027 -1.1(9) . . . . ?
C02D P004 O00E C01B 156.0(4) . . . . ?
C02D P004 O00F C01F -155.8(4) . . . . ?
C02D C02R C03B C032 0.0 . . . . ?
C02R C02D C033 C03G 0.0 . . . . ?
C02R C03B C032 C03G 0.0 . . . . ?
C03B C032 C03G C033 0.0 . . . . ?
C032 C03G C033 C02D 0.0 . . . . ?
C033 C02D C02R C03B 0.0 . . . . ?
C02E C01S C01U O00H -3.6(9) . . . . ?
C02E C01S C01U C01J 179.3(6) . . . . ?
C02G P003 O00A C01K 159.3(4) . . . . ?
C02G P003 O00G C01I -159.6(5) . . . . ?
C02G C4B C2B C1 0.0 . . . . ?
C02G C6B C7B C1 -8(4) . . . . ?
C02G C4A C2A C1 11(3) . . . . ?
C4B C02G C6A C7A 0.0 . . . . ?
C4B C2B C1 C7A 0.0 . . . . ?
C2B C1 C7A C6A 0.0 . . . . ?
C1 C7A C6A C02G 0.0 . . . . ?
C6A C02G C4B C2B 0.0 . . . . ?
C02I O00Q C01R O00R -4.0(10) . . . . ?
C02I O00Q C01R C024 178.8(6) . . . . ?
C02I C3 C10 C9 -1.7(15) . . . . ?
C02I C5 C8 C9 0.1(15) . . . . ?
C02O O00P C01Y O00S 3.9(11) . . . . ?
C02O O00P C01Y C02B -177.9(7) . . . . ?
C02O C038 C03H C036 -0.3(16) . . . . ?
C02Q C01Z C02J C026 -178.4(7) . . . . ?
C02Q C01Z C02J C02P -2.0(11) . . . . ?
C02T C028 C02A C01Q 177.6(7) . . . . ?
C02T C028 C02A C02S -3.1(11) . . . . ?
C02Z P006 O00M C01W 162.4(5) . . . . ?
C02Z P006 O00N C026 -161.7(5) . . . . ?
C02Z C03C C03D C4 4(2) . . . . ?
C02Z C03C C03D C11 -24(6) . . . . ?
C02Z C0 C2 C4 -2(3) . . . . ?
C02Z C6 C7 C11 9(12) . . . . ?
C031 C036 C03H C038 0(2) . . . . ?
C035 C02O C038 C03H 0.4(14) . . . . ?
C035 C031 C036 C03H 0(2) . . . . ?
C036 C031 C035 C02O 0.4(17) . . . . ?
C038 C02O C035 C031 -0.5(13) . . . . ?
C03C C02Z C0 C2 6(2) . . . . ?
C03C C02Z C6 C7 -26(8) . . . . ?
C03C C03D C4 C2 1(3) . . . . ?
C03C C03D C11 C7 4(11) . . . . ?
C03D C4 C2 C0 -2(3) . . . . ?
C0 C02Z C03C C03D -7.2(17) . . . . ?
C6B C02G C4A C2A -7(3) . . . . ?
C7B C1 C2A C4A -13(3) . . . . ?
C3 C02I C5 C8 0.5(12) . . . . ?
C5 C02I C3 C10 0.3(13) . . . . ?
C5 C8 C9 C10 -2(2) . . . . ?
C8 C9 C10 C3 2.4(19) . . . . ?
C4A C02G C6B C7B 6(4) . . . . ?
C2A C1 C7B C6B 10(3) . . . . ?
C6 C02Z C03C C03D 34(4) . . . . ?
C6 C7 C11 C03D 3(14) . . . . ?
